data_4305567
loop_
_publ_author_name
'Christelle Hureau'
'Sihem Groni'
'R\'egis Guillot'
'Genevi\`eve Blondin'
'Carole Duboc'
'Elodie Anxolab\'eh\`ere-Mallart'

_publ_contact_author_address
;
"Institut de Chimie Mol\'eculaire et des Mat\'eriaux d'Orsay,
 Univ Paris-Sud, UMR 8182 CNRS, Orsay, F- 91405"
;
_publ_contact_author_email eanxolab@icmo.u-psud.fr
_publ_contact_author_name 'Elodie Anxolab\'eh\`ere-Mallart'
_publ_contact_author_phone '33 1 69 15 76 40'
_publ_section_title
;
Syntheses, X-ray Structures, Solid State High-Field Electron Paramagnetic
Resonance, and Density-Functional Theory Investigations on Chloro and Aqua
MnII Mononuclear Complexes with Amino-Pyridine Pentadentate Ligands
;
_journal_name_full 'Inorganic Chemistry'
_journal_page_first 9238
_journal_page_last 9247
_journal_paper_doi 10.1021/ic800551u
_journal_volume 47
_journal_year 2008
_chemical_absolute_configuration unk
_chemical_formula_moiety '4(C21 H25 Mn N5 O), 8(C24 H20 B)'
_chemical_formula_sum 'C69 H65 B2 Mn N5 O'
_chemical_formula_weight 4227.43
_chemical_name_systematic
;
[N-methyl-N,N',N'-tris(2-pyridylmethylethane-1,2-diamine  Mn H2O] ](BPh4)2 
;
_space_group_IT_number 1
_symmetry_cell_setting triclinic
_symmetry_Int_Tables_number 1
_symmetry_space_group_name_Hall 'P 1'
_symmetry_space_group_name_H-M 'P 1'
_atom_sites_solution_hydrogens geom
_atom_sites_solution_primary direct
_audit_creation_method SHELXL-97
_cell_angle_alpha 61.958(3)
_cell_angle_beta 84.894(3)
_cell_angle_gamma 85.547(3)
_cell_formula_units_Z 4
_cell_length_a 11.887(3)
_cell_length_b 23.689(6)
_cell_length_c 23.812(7)
_cell_measurement_reflns_used 15031
_cell_measurement_temperature 0
_cell_measurement_theta_max 24
_cell_measurement_theta_min 1
_cell_volume 5890(3)
_computing_cell_refinement
; 
 Denzo/Scalepack (Otwinowski & Minor, 1996) 
;
_computing_data_collection
; 
 COLLECT (Nonius BV, 1997) 
;
_computing_data_reduction
; 
 Denzo/Scalepack (Otwinowski & Minor, 1996) 
;
_computing_molecular_graphics
; 
 CAMERON (Watkin et al 1996) 
;
_computing_publication_material
; 
 CRYSTALS (Watkin et al 2003) 
;
_computing_structure_refinement
; 
 CRYSTALS (Watkin et al 2003) 
;
_computing_structure_solution
; 
 SHELXS 86 (Sheldrick, 1986) 
;
_diffrn_ambient_temperature 273(2)
_diffrn_measured_fraction_theta_full 0.997
_diffrn_measured_fraction_theta_max 0.997
_diffrn_measurement_device_type
; 
Nonius Kappa CCD 
;
_diffrn_measurement_method '\f & \w scans'
_diffrn_radiation_monochromator graphite
_diffrn_radiation_probe x-ray
_diffrn_radiation_type 'Mo K\a'
_diffrn_radiation_wavelength 0.71070
_diffrn_reflns_av_R_equivalents 0.00
_diffrn_reflns_limit_h_max 0
_diffrn_reflns_limit_h_min 0
_diffrn_reflns_limit_k_max 0
_diffrn_reflns_limit_k_min 0
_diffrn_reflns_limit_l_max 0
_diffrn_reflns_limit_l_min 0
_diffrn_reflns_number 30649
_diffrn_reflns_theta_full 24.376
_diffrn_reflns_theta_max 24.376
_diffrn_reflns_theta_min 1.005
_diffrn_standards_decay_% 0.00
_diffrn_standards_interval_count 0
_diffrn_standards_interval_time 0
_diffrn_standards_number 0
_exptl_absorpt_coefficient_mu 0.272
_exptl_absorpt_correction_T_max 0.95
_exptl_absorpt_correction_T_min 0.93
_exptl_absorpt_correction_type none
_exptl_crystal_colour ' none '
_exptl_crystal_density_diffrn 1.192
_exptl_crystal_description ' prism '
_exptl_crystal_F_000 2228
_exptl_crystal_size_max 0.30
_exptl_crystal_size_mid 0.25
_exptl_crystal_size_min 0.20
_refine_ls_extinction_method None
_refine_ls_goodness_of_fit_ref 1.0730
_refine_ls_hydrogen_treatment mixed
_refine_ls_matrix_type full
_refine_ls_number_reflns 10632
_refine_ls_number_restraints 0
_refine_ls_R_factor_all 0.1570
_refine_ls_R_factor_gt 0.0794
_refine_ls_shift/su_max 0.000022
_refine_ls_structure_factor_coef F
_refine_ls_weighting_details
;
 Method= Quasi-Unit weights 
 W = 1.0 or 1./2F 
 
 
;
_refine_ls_weighting_scheme calc
_refine_ls_wR_factor_all 0.1883
_refine_ls_wR_factor_gt 0.0971
_refine_ls_wR_factor_ref 0.1394
_reflns_limit_h_max 13
_reflns_limit_h_min -11
_reflns_limit_k_max 27
_reflns_limit_k_min -27
_reflns_limit_l_max 27
_reflns_limit_l_min -27
_reflns_number_gt 10632
_reflns_number_total 0
_reflns_threshold_expression I>3.00u(I)
_cod_data_source_file ic800551u_si_002_1.cif
_cod_data_source_block GuillotICMMO
_cod_database_code 4305567

loop_
_symmetry_equiv_pos_as_xyz
x,y,z

loop_
_atom_site_label
_atom_site_type_symbol
_atom_site_fract_x
_atom_site_fract_y
_atom_site_fract_z
_atom_site_U_iso_or_equiv
_atom_site_occupancy
_atom_site_adp_type
_atom_site_attached_hydrogens
_atom_site_refinement_flags_occupancy
Mn1 Mn 0.3639 0.8487 0.5350 0.0609 1.0000 Uani . .
Mn2 Mn 0.3639 0.8487 0.0349 0.0612 1.0000 Uani . .
Mn3 Mn 0.8154 0.3484 0.0110 0.0712 1.0000 Uani . .
Mn4 Mn 0.8157 0.3490 0.5109 0.0663 1.0000 Uani . .
N5 N 0.4198 0.7657 0.1241 0.0921 1.0000 Uani . .
C6 C 0.8921 0.9959 0.3904 0.0518 1.0000 Uani . .
C7 C 0.4214 0.1097 0.6392 0.0464 1.0000 Uani . .
N8 N 0.4212 0.7649 0.6266 0.0921 1.0000 Uani . .
C9 C 0.4209 0.1105 0.1377 0.0400 1.0000 Uani . .
C10 C 0.8864 0.9976 0.8911 0.0492 1.0000 Uani . .
N11 N 0.5177 0.8918 0.0518 0.0648 1.0000 Uani . .
C12 C 0.9195 0.9019 1.0323 0.0490 1.0000 Uani . .
H13 H 0.9425 0.8896 1.0012 0.0500 1.0000 Uiso . .
C14 C 0.7384 0.4660 0.1850 0.0405 1.0000 Uani . .
C15 C 0.3639 0.9360 0.5985 0.0571 1.0000 Uani . .
C16 C 0.9193 0.9021 0.5315 0.0521 1.0000 Uani . .
H17 H 0.9420 0.8897 0.5003 0.0500 1.0000 Uiso . .
C18 C 0.7379 0.4664 0.6849 0.0459 1.0000 Uani . .
N19 N 0.5190 0.8914 0.5524 0.0670 1.0000 Uani . .
C20 C 0.3486 0.6100 0.8510 0.0530 1.0000 Uani . .
C21 C 0.3637 0.9354 0.0997 0.0562 1.0000 Uani . .
C22 C 0.9234 0.5823 0.0285 0.0578 1.0000 Uani . .
H23 H 0.9858 0.5878 0.0461 0.0500 1.0000 Uiso . .
C24 C 0.8980 0.9667 0.5142 0.0381 1.0000 Uani . .
C25 C 0.8984 0.9657 1.0146 0.0424 1.0000 Uani . .
C26 C 0.3489 0.6096 0.3521 0.0474 1.0000 Uani . .
C27 C 0.6012 0.4360 -0.0321 0.0516 1.0000 Uani . .
C28 C 0.9067 0.8548 0.5965 0.0659 1.0000 Uani . .
H29 H 0.9240 0.8121 0.6072 0.0500 1.0000 Uiso . .
C30 C 0.8291 1.0860 0.9266 0.0490 1.0000 Uani . .
C31 C 0.9073 0.8545 1.0966 0.0656 1.0000 Uani . .
H32 H 0.9241 0.8121 1.1061 0.0500 1.0000 Uiso . .
C33 C 0.6014 0.4363 0.4668 0.0551 1.0000 Uani . .
C34 C 0.9216 0.5828 0.5263 0.0547 1.0000 Uani . .
H35 H 0.9846 0.5890 0.5430 0.0500 1.0000 Uiso . .
C36 C 0.8589 1.1507 0.3910 0.0442 1.0000 Uani . .
H37 H 0.9347 1.1597 0.3791 0.0500 1.0000 Uiso . .
N38 N 0.7492 0.2916 0.5120 0.0921 1.0000 Uani . .
N39 N 0.7196 0.2663 0.0230 0.0921 1.0000 Uani . .
C40 C 1.0957 1.0817 0.8654 0.0519 1.0000 Uani . .
H41 H 1.0556 1.0863 0.8317 0.0500 1.0000 Uiso . .
C42 C 0.8341 0.5481 0.5691 0.0440 1.0000 Uani . .
C43 C 0.8607 1.1485 0.8925 0.0519 1.0000 Uani . .
H44 H 0.9369 1.1569 0.8815 0.0500 1.0000 Uiso . .
C45 C 1.0975 1.0803 0.3675 0.0524 1.0000 Uani . .
H46 H 1.0573 1.0847 0.3338 0.0500 1.0000 Uiso . .
C47 C 0.2483 0.6074 0.4927 0.0487 1.0000 Uani . .
H48 H 0.1805 0.6082 0.4756 0.0500 1.0000 Uiso . .
C49 C 0.8315 0.5485 0.0695 0.0420 1.0000 Uani . .
C50 C 0.8280 1.0859 0.4271 0.0417 1.0000 Uani . .
C51 C 0.9232 0.6068 -0.0357 0.0640 1.0000 Uani . .
H52 H 0.9860 0.6283 -0.0605 0.0500 1.0000 Uiso . .
C53 C 0.5156 0.1046 0.1008 0.0580 1.0000 Uani . .
H54 H 0.5247 0.1362 0.0587 0.0500 1.0000 Uiso . .
C55 C 0.4289 0.6042 0.3079 0.0550 1.0000 Uani . .
H56 H 0.4818 0.6358 0.2882 0.0500 1.0000 Uiso . .
C57 C 0.9410 0.9317 0.8350 0.0843 1.0000 Uani . .
H58 H 0.9932 0.9038 0.8283 0.0500 1.0000 Uiso . .
C59 C 0.6865 0.3560 0.7354 0.0649 1.0000 Uani . .
H60 H 0.7081 0.3133 0.7482 0.0500 1.0000 Uiso . .
C61 C 0.2486 0.6069 0.9940 0.0561 1.0000 Uani . .
H62 H 0.1803 0.6078 0.9772 0.0500 1.0000 Uiso . .
C63 C 0.6873 0.3545 0.2365 0.0686 1.0000 Uani . .
H64 H 0.7098 0.3118 0.2503 0.0500 1.0000 Uiso . .
N65 N 0.2933 0.9020 0.5887 0.0722 1.0000 Uani . .
C66 C 0.4276 0.6049 0.8066 0.0594 1.0000 Uani . .
H67 H 0.4795 0.6369 0.7860 0.0500 1.0000 Uiso . .
C68 C 1.0494 1.0480 0.4272 0.0409 1.0000 Uani . .
C69 C 0.6361 1.1287 0.4290 0.0605 1.0000 Uani . .
H70 H 0.5597 1.1211 0.4402 0.0500 1.0000 Uiso . .
N71 N 0.8286 0.2789 0.1127 0.0806 1.0000 Uani . .
C72 C 0.6061 0.8609 0.4746 0.0674 1.0000 Uani . .
C73 C 1.0471 1.0501 0.9248 0.0434 1.0000 Uani . .
C74 C 0.6360 1.1291 0.9287 0.0636 1.0000 Uani . .
H75 H 0.5595 1.1219 0.9401 0.0500 1.0000 Uiso . .
C76 C 0.9668 0.9589 0.8778 0.0606 1.0000 Uani . .
H77 H 1.0367 0.9499 0.8956 0.0500 1.0000 Uiso . .
N78 N 0.2916 0.9015 0.0892 0.0670 1.0000 Uani . .
C79 C 0.5144 0.1043 0.6010 0.0533 1.0000 Uani . .
H80 H 0.5215 0.1348 0.5583 0.0500 1.0000 Uiso . .
C81 C 0.7411 0.5406 0.0390 0.0542 1.0000 Uani . .
H82 H 0.6795 0.5174 0.0636 0.0500 1.0000 Uiso . .
C83 C 0.1983 0.1341 0.6279 0.0454 1.0000 Uani . .
N84 N 0.8302 0.2783 0.6135 0.0719 1.0000 Uani . .
C85 C 0.1995 0.1342 0.1272 0.0462 1.0000 Uani . .
C86 C 0.6081 0.8584 -0.0257 0.0629 1.0000 Uani . .
C87 C 0.7675 0.3998 0.2065 0.0498 1.0000 Uani . .
H88 H 0.8415 0.3871 0.2001 0.0500 1.0000 Uiso . .
C89 C 0.9466 0.9313 0.3355 0.0833 1.0000 Uani . .
H90 H 0.9986 0.9036 0.3284 0.0500 1.0000 Uiso . .
C91 C 0.6358 0.7435 0.8081 0.0640 1.0000 Uani . .
H92 H 0.7109 0.7288 0.8103 0.0500 1.0000 Uiso . .
N93 N 0.2282 0.7798 0.5620 0.0680 1.0000 Uani . .
C94 C 0.5047 0.0126 0.7248 0.0792 1.0000 Uani . .
H95 H 0.5007 -0.0172 0.7677 0.0500 1.0000 Uiso . .
C96 C 0.7924 0.5869 0.1598 0.0479 1.0000 Uani . .
C97 C 0.9206 0.6083 0.4611 0.0649 1.0000 Uani . .
H98 H 0.9811 0.6315 0.4350 0.0500 1.0000 Uiso . .
C99 C 0.6371 0.7441 0.3068 0.0668 1.0000 Uani . .
H100 H 0.7123 0.7296 0.3084 0.0500 1.0000 Uiso . .
C101 C 0.9693 0.9588 0.3774 0.0610 1.0000 Uani . .
H102 H 1.0391 0.9501 0.3952 0.0500 1.0000 Uiso . .
N103 N 0.2281 0.7793 0.0620 0.0623 1.0000 Uani . .
C104 C 0.8010 0.6492 0.6132 0.0534 1.0000 Uani . .
H105 H 0.8151 0.6582 0.5708 0.0500 1.0000 Uiso . .
C106 C 0.7666 0.4013 0.7064 0.0464 1.0000 Uani . .
H107 H 0.8410 0.3886 0.7010 0.0500 1.0000 Uiso . .
C108 C 0.1435 0.1295 0.5812 0.0609 1.0000 Uani . .
H109 H 0.1778 0.1468 0.5402 0.0500 1.0000 Uiso . .
C110 C 0.7948 0.5857 0.6598 0.0452 1.0000 Uani . .
C111 C 0.5028 0.0139 0.2246 0.0724 1.0000 Uani . .
H112 H 0.4981 -0.0152 0.2678 0.0500 1.0000 Uiso . .
C113 C 0.8297 0.4081 -0.1386 0.0990 1.0000 Uani . .
H114 H 0.8588 0.4496 -0.1503 0.0500 1.0000 Uiso . .
H115 H 0.7981 0.4105 -0.1758 0.0500 1.0000 Uiso . .
C116 C 0.1601 0.7388 0.3831 0.0627 1.0000 Uani . .
H117 H 0.1989 0.7409 0.4143 0.0500 1.0000 Uiso . .
C118 C 0.3422 0.2205 0.5391 0.0547 1.0000 Uani . .
C119 C 0.7429 0.5415 0.5382 0.0596 1.0000 Uani . .
H120 H 0.6810 0.5190 0.5632 0.0500 1.0000 Uiso . .
C121 C 0.3600 0.2030 -0.0090 0.0583 1.0000 Uani . .
H122 H 0.3637 0.1595 0.0028 0.0500 1.0000 Uiso . .
C123 C 1.1096 0.4842 0.2383 0.0819 1.0000 Uani . .
H124 H 1.1382 0.4922 0.2689 0.0500 1.0000 Uiso . .
N125 N 0.6536 0.3998 0.5210 0.0829 1.0000 Uani . .
N126 N 0.6551 0.4010 0.0204 0.0791 1.0000 Uani . .
C127 C 0.4438 0.6291 0.4801 0.0507 1.0000 Uani . .
H128 H 0.5101 0.6438 0.4548 0.0500 1.0000 Uiso . .
C129 C 0.6020 0.9090 0.4992 0.0808 1.0000 Uani . .
H130 H 0.6758 0.9105 0.5127 0.0500 1.0000 Uiso . .
H131 H 0.5822 0.9512 0.4655 0.0500 1.0000 Uiso . .
C132 C 0.3612 0.2013 0.4917 0.0595 1.0000 Uani . .
H133 H 0.3646 0.1579 0.5034 0.0500 1.0000 Uiso . .
C134 C 0.3428 0.2201 0.0397 0.0458 1.0000 Uani . .
C135 C 0.1604 0.7386 0.8847 0.0622 1.0000 Uani . .
H136 H 0.1989 0.7398 0.9164 0.0500 1.0000 Uiso . .
C137 C 0.1449 0.1298 0.0808 0.0585 1.0000 Uani . .
H138 H 0.1790 0.1469 0.0398 0.0500 1.0000 Uiso . .
C139 C 0.6249 0.4824 0.6950 0.0590 1.0000 Uani . .
H140 H 0.6032 0.5251 0.6821 0.0500 1.0000 Uiso . .
C141 C 0.1419 0.1067 0.1882 0.0548 1.0000 Uani . .
H142 H 0.1752 0.1074 0.2218 0.0500 1.0000 Uiso . .
C143 C 0.8275 0.4081 0.3622 0.0846 1.0000 Uani . .
H144 H 0.8545 0.4501 0.3501 0.0500 1.0000 Uiso . .
H145 H 0.7970 0.4092 0.3252 0.0500 1.0000 Uiso . .
C146 C 1.1112 0.4840 0.7388 0.0751 1.0000 Uani . .
H147 H 1.1386 0.4914 0.7701 0.0500 1.0000 Uiso . .
C148 C 0.2693 0.5606 0.3781 0.0531 1.0000 Uani . .
H149 H 0.2136 0.5607 0.4081 0.0500 1.0000 Uiso . .
N150 N 0.9477 0.3311 -0.0564 0.0944 1.0000 Uani . .
C151 C 0.0834 0.6797 0.6094 0.0780 1.0000 Uani . .
H152 H 0.0326 0.6471 0.6241 0.0500 1.0000 Uiso . .
C153 C 0.7459 0.6311 0.2336 0.0590 1.0000 Uani . .
H154 H 0.7280 0.6243 0.2750 0.0500 1.0000 Uiso . .
C155 C 0.6251 0.4814 0.1946 0.0571 1.0000 Uani . .
H156 H 0.6027 0.5240 0.1819 0.0500 1.0000 Uiso . .
C157 C 0.3441 0.6342 0.9508 0.0481 1.0000 Uani . .
C158 C 0.3225 0.2021 0.1622 0.0512 1.0000 Uani . .
C159 C 0.4415 0.6299 0.9804 0.0524 1.0000 Uani . .
H160 H 0.5067 0.6467 0.9549 0.0500 1.0000 Uiso . .
C161 C 0.2682 0.5615 0.8767 0.0545 1.0000 Uani . .
H162 H 0.2112 0.5624 0.9058 0.0500 1.0000 Uiso . .
C163 C 0.8006 0.6499 0.1128 0.0483 1.0000 Uani . .
H164 H 0.8165 0.6582 0.0707 0.0500 1.0000 Uiso . .
N165 N 0.7421 0.3935 -0.0884 0.0824 1.0000 Uani . .
N166 N 0.7406 0.3922 0.4125 0.0720 1.0000 Uani . .
C167 C 0.4176 0.2006 0.1960 0.0625 1.0000 Uani . .
H168 H 0.4811 0.1749 0.1965 0.0500 1.0000 Uiso . .
C169 C 0.7798 1.2001 0.8740 0.0713 1.0000 Uani . .
H170 H 0.8040 1.2415 0.8481 0.0500 1.0000 Uiso . .
C171 C 1.1159 1.0411 0.4758 0.0576 1.0000 Uani . .
H172 H 1.0872 1.0191 0.5178 0.0500 1.0000 Uiso . .
C173 C 0.6053 0.9086 -0.0024 0.0870 1.0000 Uani . .
H174 H 0.6788 0.9097 0.0116 0.0500 1.0000 Uiso . .
H175 H 0.5870 0.9505 -0.0369 0.0500 1.0000 Uiso . .
C176 C 0.0835 0.6793 0.1102 0.0756 1.0000 Uani . .
H177 H 0.0317 0.6471 0.1258 0.0500 1.0000 Uiso . .
C178 C 0.1398 0.1068 0.6890 0.0574 1.0000 Uani . .
H179 H 0.1722 0.1082 0.7224 0.0500 1.0000 Uiso . .
C180 C 0.2220 0.9585 0.1664 0.0681 1.0000 Uani . .
H181 H 0.2025 0.9773 0.1927 0.0500 1.0000 Uiso . .
C182 C 0.7795 1.2001 0.3733 0.0709 1.0000 Uani . .
H183 H 0.8032 1.2415 0.3470 0.0500 1.0000 Uiso . .
C184 C 1.1120 1.0403 0.9751 0.0534 1.0000 Uani . .
H185 H 1.0847 1.0158 1.0170 0.0500 1.0000 Uiso . .
N186 N 0.9478 0.3300 0.4468 0.0895 1.0000 Uani . .
C187 C 0.3210 0.2024 0.6608 0.0552 1.0000 Uani . .
C188 C 0.4147 0.2009 0.6944 0.0557 1.0000 Uani . .
H189 H 0.4794 0.1763 0.6940 0.0500 1.0000 Uiso . .
C190 C 1.2002 1.1077 0.8514 0.0629 1.0000 Uani . .
H191 H 1.2284 1.1298 0.8093 0.0500 1.0000 Uiso . .
C192 C 0.7697 0.9848 0.3192 0.0869 1.0000 Uani . .
H193 H 0.7005 0.9930 0.3009 0.0500 1.0000 Uiso . .
C194 C 1.0097 0.5111 0.7161 0.0601 1.0000 Uani . .
H195 H 0.9748 0.5405 0.7283 0.0500 1.0000 Uiso . .
C196 C 0.6058 0.8107 0.7762 0.0894 1.0000 Uani . .
H197 H 0.6616 0.8403 0.7553 0.0500 1.0000 Uiso . .
C198 C 0.9251 0.3580 -0.1179 0.0644 1.0000 Uani . .
C199 C 0.4331 0.7196 0.3364 0.0555 1.0000 Uani . .
C200 C 0.6078 0.8101 0.2761 0.0870 1.0000 Uani . .
H201 H 0.6632 0.8401 0.2561 0.0500 1.0000 Uiso . .
C202 C 0.5528 0.7023 0.3342 0.0612 1.0000 Uani . .
H203 H 0.5734 0.6589 0.3532 0.0500 1.0000 Uiso . .
B204 B 0.8282 0.5241 0.6471 0.0409 1.0000 Uani . .
B205 B 0.8293 0.5241 0.1461 0.0468 1.0000 Uani . .
C206 C 0.7490 0.6285 0.7343 0.0688 1.0000 Uani . .
H207 H 0.7342 0.6212 0.7762 0.0500 1.0000 Uiso . .
C208 C 0.2277 0.2389 0.1673 0.0633 1.0000 Uani . .
H209 H 0.1634 0.2398 0.1472 0.0500 1.0000 Uiso . .
C210 C 0.7679 0.9842 0.8206 0.0866 1.0000 Uani . .
H211 H 0.6972 0.9922 0.8038 0.0500 1.0000 Uiso . .
C212 C 0.4307 0.7197 0.8359 0.0492 1.0000 Uani . .
C213 C 0.2535 0.5792 0.5603 0.0641 1.0000 Uani . .
H214 H 0.1893 0.5630 0.5871 0.0500 1.0000 Uiso . .
C215 C 1.0070 0.5109 0.2168 0.0579 1.0000 Uani . .
H216 H 0.9704 0.5389 0.2303 0.0500 1.0000 Uiso . .
C217 C 1.2632 1.1006 0.9006 0.0637 1.0000 Uani . .
H218 H 1.3343 1.1176 0.8928 0.0500 1.0000 Uiso . .
C219 C 0.9540 0.4964 0.1736 0.0501 1.0000 Uani . .
C220 C 0.9244 0.3586 0.3845 0.0753 1.0000 Uani . .
C221 C 0.7536 0.1788 0.1958 0.0814 1.0000 Uani . .
H222 H 0.7031 0.1462 0.2096 0.0500 1.0000 Uiso . .
C223 C 0.9552 0.4967 0.6750 0.0475 1.0000 Uani . .
C224 C 1.2659 1.0994 0.4023 0.0635 1.0000 Uani . .
H225 H 1.3370 1.1164 0.3939 0.0500 1.0000 Uiso . .
C226 C 0.7913 1.0109 0.3579 0.0616 1.0000 Uani . .
H227 H 0.7378 1.0393 0.3628 0.0500 1.0000 Uiso . .
C228 C 0.2529 0.5787 1.0608 0.0659 1.0000 Uani . .
H229 H 0.1887 0.5623 1.0875 0.0500 1.0000 Uiso . .
C230 C 0.5505 0.7020 0.8352 0.0549 1.0000 Uani . .
H231 H 0.5706 0.6585 0.8549 0.0500 1.0000 Uiso . .
C232 C 0.4983 0.4204 0.0809 0.0849 1.0000 Uani . .
H233 H 0.4648 0.4134 0.1203 0.0500 1.0000 Uiso . .
C234 C 0.4990 0.4201 0.5806 0.0769 1.0000 Uani . .
H235 H 0.4665 0.4125 0.6205 0.0500 1.0000 Uiso . .
C236 C 0.1434 0.7002 0.3093 0.0598 1.0000 Uani . .
H237 H 0.1701 0.6750 0.2902 0.0500 1.0000 Uiso . .
C238 C 0.1430 0.7010 0.8096 0.0654 1.0000 Uani . .
H239 H 0.1699 0.6762 0.7900 0.0500 1.0000 Uiso . .
C240 C 1.2011 1.1070 0.3532 0.0643 1.0000 Uani . .
H241 H 1.2279 1.1300 0.3109 0.0500 1.0000 Uiso . .
C242 C 0.3451 0.6342 0.4511 0.0442 1.0000 Uani . .
C243 C 0.3286 0.9666 0.1325 0.0605 1.0000 Uani . .
H244 H 0.3767 0.9953 0.1331 0.0500 1.0000 Uiso . .
C245 C 0.2253 0.2398 0.6662 0.0629 1.0000 Uani . .
H246 H 0.1621 0.2423 0.6447 0.0500 1.0000 Uiso . .
C247 C 0.3316 0.9668 0.6306 0.0624 1.0000 Uani . .
H248 H 0.3807 0.9951 0.6314 0.0500 1.0000 Uiso . .
C249 C 0.7133 0.8416 -0.0454 0.0761 1.0000 Uani . .
H250 H 0.7784 0.8626 -0.0484 0.0500 1.0000 Uiso . .
C251 C 0.2263 0.9592 0.6640 0.0684 1.0000 Uani . .
H252 H 0.2075 0.9782 0.6902 0.0500 1.0000 Uiso . .
C253 C 0.2083 0.7033 0.3546 0.0518 1.0000 Uani . .
C254 C 0.3721 0.2446 -0.0728 0.0707 1.0000 Uani . .
H255 H 0.3795 0.2299 -0.1030 0.0500 1.0000 Uiso . .
C256 C 0.4347 0.5541 0.2912 0.0645 1.0000 Uani . .
H257 H 0.4924 0.5520 0.2631 0.0500 1.0000 Uiso . .
C258 C 0.4894 0.7878 0.6574 0.0688 1.0000 Uani . .
H259 H 0.5335 0.7521 0.6880 0.0500 1.0000 Uiso . .
H260 H 0.4407 0.8055 0.6806 0.0500 1.0000 Uiso . .
C261 C 0.2090 0.7027 0.8549 0.0551 1.0000 Uani . .
C262 C 0.3749 0.2449 0.4284 0.0724 1.0000 Uani . .
H263 H 0.3856 0.2313 0.3975 0.0500 1.0000 Uiso . .
C264 C 0.2721 0.5134 0.8600 0.0765 1.0000 Uani . .
H265 H 0.2182 0.4823 0.8787 0.0500 1.0000 Uiso . .
C266 C 0.7904 1.0101 0.8579 0.0610 1.0000 Uani . .
H267 H 0.7365 1.0390 0.8615 0.0500 1.0000 Uiso . .
C268 C 0.8488 0.9480 0.3086 0.0935 1.0000 Uani . .
H269 H 0.8347 0.9330 0.2803 0.0500 1.0000 Uiso . .
C270 C 0.7120 0.8398 0.4557 0.0794 1.0000 Uani . .
H271 H 0.7774 0.8597 0.4543 0.0500 1.0000 Uiso . .
C272 C 0.4197 0.0617 0.2005 0.0567 1.0000 Uani . .
H273 H 0.3587 0.0614 0.2280 0.0500 1.0000 Uiso . .
C274 C 0.8635 0.9809 1.0644 0.0618 1.0000 Uani . .
H275 H 0.8473 1.0236 1.0544 0.0500 1.0000 Uiso . .
B276 B 0.9151 1.0234 0.9406 0.0467 1.0000 Uani . .
C277 C 0.8324 0.6011 -0.0662 0.0701 1.0000 Uani . .
H278 H 0.8317 0.6191 -0.1103 0.0500 1.0000 Uiso . .
C279 C 0.5918 0.0078 0.1871 0.0665 1.0000 Uani . .
H280 H 0.6461 -0.0254 0.2031 0.0500 1.0000 Uiso . .
C281 C 0.5916 0.0071 0.6877 0.0722 1.0000 Uani . .
H282 H 0.6448 -0.0268 0.7034 0.0500 1.0000 Uiso . .
C283 C 0.4207 0.0604 0.7026 0.0546 1.0000 Uani . .
H284 H 0.3610 0.0599 0.7309 0.0500 1.0000 Uiso . .
C285 C 0.8301 0.5992 0.4347 0.0680 1.0000 Uani . .
H286 H 0.8289 0.6151 0.3908 0.0500 1.0000 Uiso . .
B287 B 0.9163 1.0232 0.4402 0.0434 1.0000 Uani . .
C288 C 0.8728 0.8676 1.1444 0.0761 1.0000 Uani . .
H289 H 0.8622 0.8353 1.1861 0.0500 1.0000 Uiso . .
C290 C 0.7559 0.1786 0.6951 0.0848 1.0000 Uani . .
H291 H 0.7072 0.1452 0.7082 0.0500 1.0000 Uiso . .
C292 C 0.6669 0.4457 0.4050 0.0703 1.0000 Uani . .
H293 H 0.6136 0.4534 0.3734 0.0500 1.0000 Uiso . .
H294 H 0.7114 0.4835 0.3891 0.0500 1.0000 Uiso . .
N295 N 0.5118 0.8302 -0.0219 0.0792 1.0000 Uani . .
C296 C 0.6711 1.1922 0.3915 0.0600 1.0000 Uani . .
H297 H 0.6198 1.2270 0.3801 0.0500 1.0000 Uiso . .
C298 C 0.8642 0.9808 0.5639 0.0579 1.0000 Uani . .
H299 H 0.8497 1.0236 0.5539 0.0500 1.0000 Uiso . .
C300 C 0.6742 1.1922 0.8914 0.0670 1.0000 Uani . .
H301 H 0.6236 1.2273 0.8798 0.0500 1.0000 Uiso . .
C302 C 0.0376 0.0783 0.7012 0.0601 1.0000 Uani . .
H303 H 0.0028 0.0610 0.7420 0.0500 1.0000 Uiso . .
C304 C 0.4872 0.7885 0.1583 0.0650 1.0000 Uani . .
H305 H 0.5289 0.7527 0.1903 0.0500 1.0000 Uiso . .
H306 H 0.4373 0.8078 0.1796 0.0500 1.0000 Uiso . .
C307 C 0.2721 0.5121 0.3602 0.0779 1.0000 Uani . .
H308 H 0.2172 0.4816 0.3778 0.0500 1.0000 Uiso . .
C309 C 0.3126 0.7384 0.1643 0.0730 1.0000 Uani . .
H310 H 0.3296 0.6976 0.2008 0.0500 1.0000 Uiso . .
H311 H 0.2781 0.7673 0.1798 0.0500 1.0000 Uiso . .
C312 C 1.0192 0.4581 0.1522 0.0613 1.0000 Uani . .
H313 H 0.9926 0.4491 0.1219 0.0500 1.0000 Uiso . .
C314 C 0.8705 0.8701 0.6427 0.0678 1.0000 Uani . .
H315 H 0.8584 0.8383 0.6845 0.0500 1.0000 Uiso . .
C316 C 0.8448 0.9471 0.8071 0.0955 1.0000 Uani . .
H317 H 0.8303 0.9326 0.7784 0.0500 1.0000 Uiso . .
C318 C 0.0363 0.0781 0.2006 0.0639 1.0000 Uani . .
H319 H 0.0010 0.0614 0.2413 0.0500 1.0000 Uiso . .
C320 C 0.4099 0.7857 0.8058 0.0592 1.0000 Uani . .
H321 H 0.3353 0.8010 0.8049 0.0500 1.0000 Uiso . .
C322 C 0.3112 0.7386 0.6634 0.0766 1.0000 Uani . .
H323 H 0.3260 0.6977 0.7002 0.0500 1.0000 Uiso . .
H324 H 0.2761 0.7676 0.6787 0.0500 1.0000 Uiso . .
C325 C 0.3374 0.2856 0.0179 0.0580 1.0000 Uani . .
H326 H 0.3243 0.3007 0.0477 0.0500 1.0000 Uiso . .
C327 C 0.7418 0.5663 0.4745 0.0677 1.0000 Uani . .
H328 H 0.6791 0.5608 0.4571 0.0500 1.0000 Uiso . .
N329 N 0.5104 0.8307 0.4779 0.0778 1.0000 Uani . .
B330 B 0.3325 0.6655 0.8726 0.0483 1.0000 Uani . .
C331 C 1.0197 0.4583 0.6522 0.0635 1.0000 Uani . .
H332 H 0.9939 0.4502 0.6210 0.0500 1.0000 Uiso . .
C333 C 0.4334 0.5548 0.7914 0.0661 1.0000 Uani . .
H334 H 0.4920 0.5520 0.7641 0.0500 1.0000 Uiso . .
C335 C 0.9854 0.3403 0.3392 0.0708 1.0000 Uani . .
H336 H 0.9710 0.3609 0.2962 0.0500 1.0000 Uiso . .
C337 C 0.0567 0.7726 0.8687 0.0694 1.0000 Uani . .
H338 H 0.0289 0.7961 0.8895 0.0500 1.0000 Uiso . .
C339 C 0.7593 0.5780 0.2213 0.0610 1.0000 Uani . .
H340 H 0.7460 0.5371 0.2541 0.0500 1.0000 Uiso . .
C341 C 0.6655 0.4469 -0.0959 0.0648 1.0000 Uani . .
H342 H 0.6112 0.4535 -0.1268 0.0500 1.0000 Uiso . .
H343 H 0.7082 0.4854 -0.1126 0.0500 1.0000 Uiso . .
C344 C 0.4093 0.7853 0.3064 0.0635 1.0000 Uani . .
H345 H 0.3347 0.8003 0.3063 0.0500 1.0000 Uiso . .
C346 C 0.1637 0.6793 0.1486 0.0816 1.0000 Uani . .
H347 H 0.1696 0.6461 0.1899 0.0500 1.0000 Uiso . .
C348 C 0.8343 0.1796 0.7364 0.0763 1.0000 Uani . .
H349 H 0.8360 0.1481 0.7787 0.0500 1.0000 Uiso . .
C350 C 1.1716 0.4472 0.2184 0.1031 1.0000 Uani . .
H351 H 1.2434 0.4324 0.2330 0.0500 1.0000 Uiso . .
C352 C 0.3538 0.5083 0.3171 0.0648 1.0000 Uani . .
H353 H 0.3544 0.4757 0.3057 0.0500 1.0000 Uiso . .
C354 C 0.4475 0.6017 1.0465 0.0660 1.0000 Uani . .
H355 H 0.5152 0.6005 1.0639 0.0500 1.0000 Uiso . .
C356 C 0.4470 0.6024 0.5465 0.0699 1.0000 Uani . .
H357 H 0.5134 0.6024 0.5644 0.0500 1.0000 Uiso . .
C358 C 1.1728 0.4479 0.7189 0.1083 1.0000 Uani . .
H359 H 1.2456 0.4344 0.7323 0.0500 1.0000 Uiso . .
C360 C 0.8345 0.1800 0.2350 0.0752 1.0000 Uani . .
H361 H 0.8386 0.1477 0.2768 0.0500 1.0000 Uiso . .
C362 C 0.2340 0.7305 0.6236 0.0693 1.0000 Uani . .
C363 C 0.3386 0.2849 0.5196 0.0632 1.0000 Uani . .
H364 H 0.3294 0.2993 0.5500 0.0500 1.0000 Uiso . .
C365 C 0.0559 0.7719 0.3676 0.0701 1.0000 Uani . .
H366 H 0.0269 0.7949 0.3887 0.0500 1.0000 Uiso . .
B367 B 0.3331 0.6665 0.3727 0.0486 1.0000 Uani . .
C368 C 0.7611 0.5766 0.7216 0.0622 1.0000 Uani . .
H369 H 0.7469 0.5357 0.7541 0.0500 1.0000 Uiso . .
C370 C 0.9837 0.3410 -0.1610 0.0759 1.0000 Uani . .
H371 H 0.9672 0.3615 -0.2037 0.0500 1.0000 Uiso . .
C372 C 0.7429 0.5663 -0.0252 0.0744 1.0000 Uani . .
H373 H 0.6812 0.5606 -0.0432 0.0500 1.0000 Uiso . .
C374 C 0.3514 0.5089 0.8170 0.0662 1.0000 Uani . .
H375 H 0.3508 0.4765 0.8054 0.0500 1.0000 Uiso . .
C376 C 0.5796 0.3680 0.2470 0.0711 1.0000 Uani . .
H377 H 0.5285 0.3359 0.2691 0.0500 1.0000 Uiso . .
C378 C 0.1634 0.6797 0.6476 0.0792 1.0000 Uani . .
H379 H 0.1699 0.6463 0.6886 0.0500 1.0000 Uiso . .
C380 C 0.1491 0.9209 0.1581 0.0803 1.0000 Uani . .
H381 H 0.0775 0.9134 0.1787 0.0500 1.0000 Uiso . .
C382 C 1.1324 0.4309 0.6803 0.0865 1.0000 Uani . .
H383 H 1.1732 0.4015 0.6700 0.0500 1.0000 Uiso . .
C384 C 0.5964 0.0548 0.1230 0.0659 1.0000 Uani . .
H385 H 0.6543 0.0526 0.0951 0.0500 1.0000 Uiso . .
C386 C 0.7563 0.2320 0.6322 0.0738 1.0000 Uani . .
C387 C 1.1315 0.4316 0.1781 0.0861 1.0000 Uani . .
H388 H 1.1733 0.4040 0.1658 0.0500 1.0000 Uiso . .
C389 C 0.7867 0.6998 0.6280 0.0670 1.0000 Uani . .
H390 H 0.7976 0.7413 0.5956 0.0500 1.0000 Uiso . .
C391 C 0.4445 0.4591 0.0258 0.0702 1.0000 Uani . .
H392 H 0.3740 0.4788 0.0263 0.0500 1.0000 Uiso . .
C393 C 0.7858 0.7004 0.1264 0.0729 1.0000 Uani . .
H394 H 0.7949 0.7417 0.0933 0.0500 1.0000 Uiso . .
C395 C 0.1509 0.9215 0.6561 0.0764 1.0000 Uani . .
H396 H 0.0781 0.9160 0.6752 0.0500 1.0000 Uiso . .
C397 C 0.2351 0.7300 0.1240 0.0651 1.0000 Uani . .
C398 C 0.4440 0.4588 0.5264 0.0680 1.0000 Uani . .
H399 H 0.3733 0.4783 0.5274 0.0500 1.0000 Uiso . .
C400 C 0.7552 0.2310 0.1343 0.0761 1.0000 Uani . .
C401 C 1.0652 0.2910 0.3633 0.1088 1.0000 Uani . .
H402 H 1.1059 0.2768 0.3368 0.0500 1.0000 Uiso . .
C403 C 0.7155 1.0780 0.9480 0.0667 1.0000 Uani . .
H404 H 0.6920 1.0371 0.9762 0.0500 1.0000 Uiso . .
C405 C 1.0654 0.2939 -0.1397 0.0997 1.0000 Uani . .
H406 H 1.1086 0.2822 -0.1674 0.0500 1.0000 Uiso . .
C407 C 0.5785 0.3706 0.7460 0.0732 1.0000 Uani . .
H408 H 0.5265 0.3389 0.7675 0.0500 1.0000 Uiso . .
C409 C 0.0811 0.7269 0.0494 0.0786 1.0000 Uani . .
H410 H 0.0283 0.7265 0.0231 0.0500 1.0000 Uiso . .
C411 C 0.0397 0.1004 0.5917 0.0666 1.0000 Uani . .
H412 H 0.0066 0.0976 0.5592 0.0500 1.0000 Uiso . .
C413 C 1.2203 1.0652 0.4644 0.0628 1.0000 Uani . .
H414 H 1.2617 1.0587 0.4985 0.0500 1.0000 Uiso . .
C415 C 0.7586 0.6909 0.6858 0.0624 1.0000 Uani . .
H416 H 0.7453 0.7255 0.6943 0.0500 1.0000 Uiso . .
C417 C 0.5023 0.4669 0.4690 0.0673 1.0000 Uani . .
H418 H 0.4707 0.4949 0.4308 0.0500 1.0000 Uiso . .
C419 C 0.3531 0.5766 0.5847 0.0637 1.0000 Uani . .
H420 H 0.3577 0.5568 0.6287 0.0500 1.0000 Uiso . .
C421 C 0.5992 0.3939 0.5753 0.0762 1.0000 Uani . .
H422 H 0.6355 0.3690 0.6128 0.0500 1.0000 Uiso . .
C423 C 0.7590 0.6927 0.1853 0.0605 1.0000 Uani . .
H424 H 0.7496 0.7276 0.1934 0.0500 1.0000 Uiso . .
C425 C 0.5984 0.0536 0.6254 0.0652 1.0000 Uani . .
H426 H 0.6589 0.0522 0.5984 0.0500 1.0000 Uiso . .
C427 C 1.2155 1.0668 0.9629 0.0714 1.0000 Uani . .
H428 H 1.2551 1.0623 0.9968 0.0500 1.0000 Uiso . .
C429 C 0.0397 0.1009 0.0919 0.0690 1.0000 Uani . .
H430 H 0.0069 0.0992 0.0587 0.0500 1.0000 Uiso . .
C431 C 0.4794 0.9455 0.5615 0.0727 1.0000 Uani . .
H432 H 0.4738 0.9829 0.5201 0.0500 1.0000 Uiso . .
H433 H 0.5343 0.9536 0.5843 0.0500 1.0000 Uiso . .
C434 C 0.4856 0.7109 0.6217 0.0768 1.0000 Uani . .
H435 H 0.4415 0.6942 0.6014 0.0500 1.0000 Uiso . .
H436 H 0.5015 0.6778 0.6636 0.0500 1.0000 Uiso . .
H437 H 0.5553 0.7258 0.5969 0.0500 1.0000 Uiso . .
C438 C 0.0815 0.7292 0.5494 0.0754 1.0000 Uani . .
H439 H 0.0265 0.7315 0.5229 0.0500 1.0000 Uiso . .
C440 C 0.4870 0.7116 0.1222 0.0815 1.0000 Uani . .
H441 H 0.4474 0.6946 0.1003 0.0500 1.0000 Uiso . .
H442 H 0.4985 0.6788 0.1649 0.0500 1.0000 Uiso . .
H443 H 0.5589 0.7261 0.1000 0.0500 1.0000 Uiso . .
C444 C 0.5030 0.4671 -0.0315 0.0655 1.0000 Uani . .
H445 H 0.4721 0.4949 -0.0701 0.0500 1.0000 Uiso . .
C446 C 0.9053 0.2274 0.7122 0.0847 1.0000 Uani . .
H447 H 0.9584 0.2280 0.7384 0.0500 1.0000 Uiso . .
C448 C 0.6019 0.3922 0.0767 0.0832 1.0000 Uani . .
H449 H 0.6373 0.3659 0.1142 0.0500 1.0000 Uiso . .
C450 C 0.6273 0.2854 -0.0225 0.0742 1.0000 Uani . .
H451 H 0.5608 0.3018 -0.0072 0.0500 1.0000 Uiso . .
H452 H 0.6066 0.2489 -0.0268 0.0500 1.0000 Uiso . .
C453 C 0.7139 1.0786 0.4489 0.0636 1.0000 Uani . .
H454 H 0.6901 1.0380 0.4780 0.0500 1.0000 Uiso . .
C455 C 0.9048 0.2276 0.2115 0.0828 1.0000 Uani . .
H456 H 0.9577 0.2283 0.2377 0.0500 1.0000 Uiso . .
C457 C 0.3541 0.5760 1.0853 0.0632 1.0000 Uani . .
H458 H 0.3592 0.5563 1.1292 0.0500 1.0000 Uiso . .
C459 C 0.6323 0.2861 0.4805 0.0817 1.0000 Uani . .
H460 H 0.6251 0.2444 0.4832 0.0500 1.0000 Uiso . .
H461 H 0.5634 0.2992 0.4971 0.0500 1.0000 Uiso . .
C462 C 0.5165 0.7870 -0.0416 0.0737 1.0000 Uani . .
H463 H 0.4499 0.7713 -0.0456 0.0500 1.0000 Uiso . .
C464 C 1.0835 0.2638 0.4250 0.1402 1.0000 Uani . .
H465 H 1.1339 0.2287 0.4418 0.0500 1.0000 Uiso . .
C466 C 0.6640 0.2397 0.0920 0.0870 1.0000 Uani . .
H467 H 0.6056 0.2696 0.0943 0.0500 1.0000 Uiso . .
H468 H 0.6302 0.1992 0.1046 0.0500 1.0000 Uiso . .
C469 C -0.0142 0.0751 0.1524 0.0771 1.0000 Uani . .
H470 H -0.0834 0.0561 0.1603 0.0500 1.0000 Uiso . .
C471 C 0.9042 0.2740 0.6533 0.0820 1.0000 Uani . .
H472 H 0.9579 0.3051 0.6392 0.0500 1.0000 Uiso . .
C473 C 0.4788 0.9463 0.0613 0.0598 1.0000 Uani . .
H474 H 0.4719 0.9838 0.0201 0.0500 1.0000 Uiso . .
H475 H 0.5344 0.9545 0.0837 0.0500 1.0000 Uiso . .
C476 C 1.0817 0.2646 -0.0768 0.1502 1.0000 Uani . .
H477 H 1.1294 0.2282 -0.0603 0.0500 1.0000 Uiso . .
C478 C 0.1530 0.7744 0.0265 0.0838 1.0000 Uani . .
H479 H 0.1504 0.8054 -0.0159 0.0500 1.0000 Uiso . .
C480 C 0.6238 0.7650 0.4435 0.1132 1.0000 Uani . .
H481 H 0.6258 0.7301 0.4356 0.0500 1.0000 Uiso . .
C482 C 0.1568 0.7742 0.5283 0.0637 1.0000 Uani . .
H483 H 0.1576 0.8041 0.4853 0.0500 1.0000 Uiso . .
C484 C 0.7197 0.7900 0.4395 0.0890 1.0000 Uani . .
H485 H 0.7878 0.7759 0.4269 0.0500 1.0000 Uiso . .
C486 C 0.7143 0.7912 -0.0602 0.0922 1.0000 Uani . .
H487 H 0.7818 0.7764 -0.0726 0.0500 1.0000 Uiso . .
C488 C 0.6185 0.7647 -0.0566 0.0978 1.0000 Uani . .
H489 H 0.6203 0.7297 -0.0644 0.0500 1.0000 Uiso . .
C490 C 0.5188 0.7859 0.4586 0.0851 1.0000 Uani . .
H491 H 0.4537 0.7686 0.4553 0.0500 1.0000 Uiso . .
C492 C 0.9024 0.2745 0.1519 0.0897 1.0000 Uani . .
H493 H 0.9561 0.3056 0.1375 0.0500 1.0000 Uiso . .
C494 C 0.7819 0.2101 0.0171 0.0938 1.0000 Uani . .
H495 H 0.8413 0.1932 0.0462 0.0500 1.0000 Uiso . .
H496 H 0.8138 0.2247 -0.0257 0.0500 1.0000 Uiso . .
H497 H 0.7298 0.1773 0.0270 0.0500 1.0000 Uiso . .
C498 C 0.7802 0.2138 0.5190 0.0989 1.0000 Uani . .
H499 H 0.8463 0.1954 0.5428 0.0500 1.0000 Uiso . .
H500 H 0.7937 0.2170 0.4773 0.0500 1.0000 Uiso . .
H501 H 0.7173 0.1872 0.5408 0.0500 1.0000 Uiso . .
C502 C -0.0117 0.0756 0.6536 0.0691 1.0000 Uani . .
H503 H -0.0813 0.0569 0.6620 0.0500 1.0000 Uiso . .
C504 C 0.3729 0.3094 -0.0908 0.0953 1.0000 Uani . .
H505 H 0.3889 0.3384 -0.1333 0.0500 1.0000 Uiso . .
C506 C 0.3725 0.3116 0.4106 0.0908 1.0000 Uani . .
H507 H 0.3876 0.3420 0.3685 0.0500 1.0000 Uiso . .
C508 C 0.2202 0.2725 0.7009 0.0707 1.0000 Uani . .
H509 H 0.1533 0.2940 0.7043 0.0500 1.0000 Uiso . .
B510 B 0.3238 0.1660 0.6173 0.0464 1.0000 Uani . .
C511 C 0.4947 0.8294 0.2761 0.0780 1.0000 Uani . .
H512 H 0.4748 0.8729 0.2554 0.0500 1.0000 Uiso . .
C513 C 0.4952 0.8312 0.7766 0.0775 1.0000 Uani . .
H514 H 0.4759 0.8747 0.7577 0.0500 1.0000 Uiso . .
C515 C 0.0414 0.7337 0.2930 0.0747 1.0000 Uani . .
H516 H 0.0005 0.7322 0.2622 0.0500 1.0000 Uiso . .
C517 C 0.0427 0.7333 0.7930 0.0749 1.0000 Uani . .
H518 H 0.0026 0.7314 0.7622 0.0500 1.0000 Uiso . .
C519 C 0.4112 0.2349 0.7272 0.0761 1.0000 Uani . .
H520 H 0.4738 0.2338 0.7486 0.0500 1.0000 Uiso . .
C521 C 0.8509 0.9353 0.6274 0.0713 1.0000 Uani . .
H522 H 0.8297 0.9473 0.6589 0.0500 1.0000 Uiso . .
C523 C 0.3483 0.3290 0.4558 0.0865 1.0000 Uani . .
H524 H 0.3375 0.3723 0.4443 0.0500 1.0000 Uiso . .
C525 C 0.8527 0.9342 1.1281 0.0756 1.0000 Uani . .
H526 H 0.8327 0.9460 1.1599 0.0500 1.0000 Uiso . .
C527 C 0.5457 0.4370 0.7232 0.0801 1.0000 Uani . .
H528 H 0.4704 0.4490 0.7277 0.0500 1.0000 Uiso . .
C529 C 0.2239 0.2740 0.2004 0.0709 1.0000 Uani . .
H530 H 0.1600 0.2989 0.2012 0.0500 1.0000 Uiso . .
C531 C 0.4166 0.2359 0.2271 0.0840 1.0000 Uani . .
H532 H 0.4813 0.2373 0.2456 0.0500 1.0000 Uiso . .
C533 C 0.3506 0.3308 -0.0474 0.0765 1.0000 Uani . .
H534 H 0.3441 0.3745 -0.0601 0.0500 1.0000 Uiso . .
B535 B 0.3265 0.1658 0.1163 0.0463 1.0000 Uani . .
C536 C 0.5449 0.4349 0.2227 0.0715 1.0000 Uani . .
H537 H 0.4691 0.4467 0.2258 0.0500 1.0000 Uiso . .
C538 C 0.3091 0.2737 0.7294 0.0934 1.0000 Uani . .
H539 H 0.3076 0.2983 0.7505 0.0500 1.0000 Uiso . .
C540 C 0.3159 0.2712 0.2316 0.0931 1.0000 Uani . .
H541 H 0.3135 0.2923 0.2562 0.0500 1.0000 Uiso . .
C542 C -0.0024 0.7720 0.8247 0.0954 1.0000 Uani . .
H543 H -0.0708 0.7952 0.8138 0.0500 1.0000 Uiso . .
C544 C -0.0010 0.7709 0.3242 0.0946 1.0000 Uani . .
H545 H -0.0692 0.7943 0.3131 0.0500 1.0000 Uiso . .
C546 C 0.1844 0.8952 0.1190 0.0718 1.0000 Uani . .
H547 H 0.1334 0.8718 0.1117 0.0500 1.0000 Uiso . .
C548 C 0.5694 0.8376 0.1110 0.0769 1.0000 Uani . .
H549 H 0.6284 0.8154 0.0973 0.0500 1.0000 Uiso . .
H550 H 0.6048 0.8564 0.1331 0.0500 1.0000 Uiso . .
C551 C 0.6750 0.3387 -0.0880 0.0856 1.0000 Uani . .
H552 H 0.6120 0.3586 -0.1149 0.0500 1.0000 Uiso . .
H553 H 0.7244 0.3178 -0.1080 0.0500 1.0000 Uiso . .
C554 C 1.0307 0.2865 -0.0362 0.0813 1.0000 Uani . .
H555 H 1.0539 0.2702 0.0050 0.0500 1.0000 Uiso . .
C556 C 1.0292 0.2865 0.4654 0.0939 1.0000 Uani . .
H557 H 1.0520 0.2701 0.5068 0.0500 1.0000 Uiso . .
C558 C 0.6659 0.2389 0.5892 0.0755 1.0000 Uani . .
H559 H 0.5975 0.2604 0.5962 0.0500 1.0000 Uiso . .
H560 H 0.6484 0.1983 0.5919 0.0500 1.0000 Uiso . .
C561 C 0.5681 0.8381 0.6114 0.0722 1.0000 Uani . .
H562 H 0.6297 0.8169 0.5981 0.0500 1.0000 Uiso . .
H563 H 0.6003 0.8572 0.6342 0.0500 1.0000 Uiso . .
C564 C 0.6741 0.3375 0.4133 0.0845 1.0000 Uani . .
H565 H 0.6091 0.3566 0.3878 0.0500 1.0000 Uiso . .
H566 H 0.7223 0.3165 0.3931 0.0500 1.0000 Uiso . .
C567 C 0.1880 0.8930 0.6191 0.0817 1.0000 Uani . .
H568 H 0.1399 0.8665 0.6145 0.0500 1.0000 Uiso . .
O569 O 0.2932 0.9282 -0.0513 0.0929 1.0000 Uani . .
O570 O 0.2948 0.9279 0.4489 0.0965 1.0000 Uani . .
O571 O 0.9090 0.4287 0.0046 0.0948 1.0000 Uani . .
O572 O 0.9074 0.4286 0.5047 0.0982 1.0000 Uani . .

loop_
_atom_site_aniso_label
_atom_site_aniso_U_11
_atom_site_aniso_U_22
_atom_site_aniso_U_33
_atom_site_aniso_U_23
_atom_site_aniso_U_13
_atom_site_aniso_U_12
Mn1 0.0700 0.0634 0.0555 -0.0310 0.0027 -0.0221
Mn2 0.0715 0.0629 0.0526 -0.0278 0.0012 -0.0219
Mn3 0.0609 0.0736 0.0534 -0.0087 -0.0068 0.0024
Mn4 0.0621 0.0663 0.0553 -0.0140 -0.0094 -0.0067
N5 0.0536 0.1829 0.0877 -0.1062 -0.0288 0.0481
C6 0.0760 0.0441 0.0235 -0.0045 -0.0048 -0.0117
C7 0.0528 0.0447 0.0487 -0.0277 0.0018 -0.0076
N8 0.0536 0.1829 0.0877 -0.1062 -0.0288 0.0481
C9 0.0550 0.0255 0.0414 -0.0155 -0.0017 -0.0137
C10 0.0689 0.0303 0.0337 -0.0017 -0.0088 -0.0033
N11 0.0570 0.0713 0.0839 -0.0515 0.0121 -0.0169
C12 0.0522 0.0468 0.0431 -0.0137 -0.0056 -0.0214
C14 0.0547 0.0419 0.0243 -0.0130 -0.0073 -0.0106
C15 0.0650 0.0683 0.0490 -0.0348 0.0000 -0.0173
C16 0.0500 0.0503 0.0490 -0.0130 -0.0109 -0.0238
C18 0.0470 0.0337 0.0474 -0.0093 -0.0098 -0.0059
N19 0.0458 0.0721 0.0955 -0.0507 0.0195 -0.0200
C20 0.0666 0.0437 0.0358 -0.0103 0.0009 0.0103
C21 0.0643 0.0479 0.0592 -0.0267 -0.0008 -0.0107
C22 0.0589 0.0689 0.0525 -0.0315 -0.0154 -0.0066
C24 0.0354 0.0366 0.0428 -0.0166 -0.0015 -0.0177
C25 0.0337 0.0421 0.0463 -0.0135 -0.0010 -0.0236
C26 0.0492 0.0393 0.0316 0.0004 -0.0066 0.0137
C27 0.0376 0.0676 0.0463 -0.0239 -0.0178 0.0161
C28 0.0635 0.0386 0.0603 0.0087 -0.0098 -0.0128
C30 0.0500 0.0451 0.0379 -0.0072 -0.0101 0.0026
C31 0.0662 0.0502 0.0604 -0.0048 -0.0159 -0.0189
C33 0.0535 0.0527 0.0452 -0.0115 -0.0025 -0.0019
C34 0.0318 0.0784 0.0645 -0.0424 -0.0050 0.0026
C36 0.0515 0.0236 0.0542 -0.0133 -0.0075 -0.0104
N38 0.0536 0.1829 0.0877 -0.1062 -0.0288 0.0481
N39 0.0536 0.1829 0.0877 -0.1062 -0.0288 0.0481
C40 0.0558 0.0708 0.0399 -0.0340 -0.0001 -0.0103
C42 0.0426 0.0441 0.0491 -0.0252 -0.0016 -0.0005
C43 0.0703 0.0280 0.0591 -0.0205 -0.0121 -0.0009
C45 0.0515 0.0556 0.0497 -0.0226 -0.0136 -0.0011
C47 0.0438 0.0458 0.0515 -0.0182 -0.0014 -0.0070
C49 0.0481 0.0305 0.0491 -0.0198 -0.0003 -0.0054
C50 0.0592 0.0445 0.0204 -0.0128 -0.0149 0.0021
C51 0.0514 0.0634 0.0640 -0.0174 -0.0119 -0.0031
C53 0.0609 0.0403 0.0672 -0.0193 -0.0089 -0.0046
C55 0.0558 0.0405 0.0593 -0.0143 -0.0043 -0.0095
C57 0.1704 0.0575 0.0447 -0.0380 0.0075 -0.0341
C59 0.0974 0.0519 0.0567 -0.0291 -0.0173 -0.0276
C61 0.0374 0.0498 0.0750 -0.0256 0.0078 -0.0031
C63 0.0914 0.0407 0.0620 -0.0094 -0.0119 -0.0283
N65 0.0664 0.0750 0.0859 -0.0457 0.0181 -0.0326
C66 0.0694 0.0466 0.0642 -0.0255 -0.0155 -0.0031
C68 0.0388 0.0289 0.0434 -0.0079 -0.0003 -0.0007
C69 0.0635 0.0570 0.0561 -0.0222 0.0007 -0.0089
N71 0.0455 0.1091 0.0628 -0.0233 0.0043 0.0119
C72 0.0677 0.0700 0.0796 -0.0475 0.0213 -0.0314
C73 0.0489 0.0423 0.0427 -0.0220 -0.0175 0.0099
C74 0.0643 0.0698 0.0580 -0.0306 0.0032 -0.0120
C76 0.0894 0.0411 0.0374 -0.0053 -0.0121 -0.0043
N78 0.0720 0.0724 0.0804 -0.0546 0.0168 -0.0317
C79 0.0650 0.0411 0.0540 -0.0183 -0.0088 -0.0231
C81 0.0411 0.0530 0.0708 -0.0296 -0.0023 -0.0111
C83 0.0566 0.0296 0.0552 -0.0242 -0.0145 0.0114
N84 0.0570 0.0768 0.0618 -0.0191 0.0031 0.0133
C85 0.0622 0.0362 0.0451 -0.0249 -0.0024 0.0099
C86 0.0753 0.0740 0.0584 -0.0460 0.0325 -0.0490
C87 0.0622 0.0422 0.0364 -0.0096 -0.0099 -0.0057
C89 0.1409 0.0594 0.0646 -0.0456 0.0218 -0.0054
C91 0.0632 0.0690 0.0661 -0.0323 -0.0074 -0.0287
N93 0.0712 0.0729 0.0715 -0.0440 0.0128 -0.0178
C94 0.1087 0.0557 0.0590 -0.0104 -0.0484 0.0135
C96 0.0357 0.0372 0.0627 -0.0160 -0.0056 -0.0028
C97 0.0785 0.0625 0.0446 -0.0173 0.0110 -0.0219
C99 0.0624 0.0819 0.0715 -0.0443 -0.0158 -0.0183
C101 0.0948 0.0369 0.0546 -0.0253 0.0013 -0.0010
N103 0.0837 0.0703 0.0496 -0.0432 0.0190 -0.0188
C104 0.0550 0.0397 0.0589 -0.0163 -0.0090 -0.0044
C106 0.0458 0.0527 0.0352 -0.0132 -0.0102 -0.0125
C108 0.0620 0.0490 0.0515 -0.0058 0.0112 -0.0250
C110 0.0486 0.0372 0.0534 -0.0220 -0.0065 -0.0123
C111 0.0953 0.0607 0.0486 -0.0130 -0.0298 0.0115
C113 0.0903 0.0757 0.0672 0.0123 0.0041 0.0353
C116 0.0776 0.0503 0.0428 -0.0091 0.0058 -0.0013
C118 0.0621 0.0485 0.0387 -0.0086 -0.0004 -0.0012
C119 0.0406 0.0749 0.0576 -0.0242 -0.0083 -0.0090
C121 0.0730 0.0681 0.0322 -0.0195 -0.0033 -0.0206
C123 0.0535 0.1177 0.0702 -0.0386 -0.0140 -0.0032
N125 0.0724 0.1020 0.0422 -0.0123 -0.0013 0.0289
N126 0.0683 0.0922 0.0455 -0.0082 -0.0172 0.0269
C127 0.0584 0.0401 0.0453 -0.0133 0.0033 -0.0068
C129 0.1111 0.0605 0.0827 -0.0448 0.0122 -0.0141
C132 0.0754 0.0573 0.0340 -0.0127 -0.0011 0.0019
C134 0.0533 0.0443 0.0273 -0.0064 0.0069 -0.0133
C135 0.0713 0.0492 0.0531 -0.0150 -0.0062 0.0136
C137 0.0568 0.0470 0.0575 -0.0138 0.0097 -0.0091
C139 0.0546 0.0638 0.0368 -0.0052 0.0052 -0.0120
C141 0.0661 0.0480 0.0508 -0.0220 -0.0001 -0.0159
C143 0.0838 0.0513 0.0718 0.0068 -0.0076 0.0236
C146 0.0509 0.1132 0.0595 -0.0362 -0.0204 -0.0031
C148 0.0519 0.0434 0.0600 -0.0180 -0.0048 -0.0189
N150 0.0596 0.1015 0.0865 -0.0180 0.0022 0.0125
C151 0.0574 0.0636 0.1036 -0.0307 0.0165 -0.0304
C153 0.0541 0.0690 0.0639 -0.0382 0.0046 -0.0184
C155 0.0446 0.0590 0.0499 -0.0132 0.0142 -0.0057
C157 0.0528 0.0367 0.0562 -0.0242 -0.0022 0.0057
C158 0.0727 0.0343 0.0388 -0.0125 0.0128 -0.0078
C159 0.0571 0.0403 0.0379 0.0035 -0.0056 -0.0225
C161 0.0620 0.0444 0.0682 -0.0339 0.0011 -0.0186
C163 0.0550 0.0379 0.0431 -0.0128 -0.0001 0.0043
N165 0.0998 0.1004 0.0363 -0.0273 -0.0136 0.0353
N166 0.0731 0.0924 0.0421 -0.0293 0.0008 0.0259
C167 0.0577 0.0735 0.0605 -0.0325 0.0195 -0.0447
C169 0.0995 0.0531 0.0484 -0.0145 0.0057 -0.0049
C171 0.0665 0.0768 0.0299 -0.0260 -0.0035 0.0032
C173 0.0971 0.0633 0.0992 -0.0394 0.0274 -0.0237
C176 0.0620 0.0654 0.0811 -0.0174 0.0176 -0.0385
C178 0.0711 0.0362 0.0604 -0.0178 -0.0083 -0.0049
C180 0.0492 0.0654 0.0984 -0.0434 -0.0137 -0.0059
C182 0.0992 0.0515 0.0468 -0.0126 -0.0099 0.0179
C184 0.0667 0.0536 0.0466 -0.0298 0.0117 -0.0139
N186 0.0775 0.1000 0.0587 -0.0108 -0.0126 0.0084
C187 0.0755 0.0453 0.0449 -0.0197 0.0039 -0.0206
C188 0.0659 0.0600 0.0525 -0.0350 0.0154 -0.0275
C190 0.0730 0.0646 0.0414 -0.0145 -0.0077 -0.0135
C192 0.0871 0.1172 0.0708 -0.0524 -0.0135 -0.0170
C194 0.0656 0.0543 0.0608 -0.0246 -0.0149 -0.0068
C196 0.0964 0.0830 0.0815 -0.0272 0.0173 -0.0662
C198 0.0600 0.0642 0.0264 0.0106 -0.0011 0.0192
C199 0.0699 0.0469 0.0379 -0.0070 0.0047 -0.0324
C200 0.0749 0.1136 0.0953 -0.0631 0.0108 -0.0517
C202 0.0546 0.0678 0.0582 -0.0274 -0.0010 -0.0021
B204 0.0435 0.0352 0.0388 -0.0126 0.0027 -0.0093
B205 0.0533 0.0392 0.0526 -0.0247 0.0031 -0.0136
C206 0.0786 0.0595 0.0564 -0.0147 0.0003 -0.0245
C208 0.0520 0.0482 0.0877 -0.0302 0.0044 -0.0112
C210 0.0766 0.1303 0.0853 -0.0767 0.0079 -0.0211
C212 0.0487 0.0498 0.0447 -0.0160 -0.0040 -0.0178
C213 0.0589 0.0642 0.0428 -0.0053 0.0116 -0.0059
C215 0.0519 0.0578 0.0514 -0.0131 -0.0046 -0.0147
C217 0.0646 0.0739 0.0605 -0.0371 0.0021 -0.0145
C219 0.0386 0.0446 0.0488 -0.0040 -0.0026 -0.0206
C220 0.0577 0.0828 0.0423 0.0009 0.0054 0.0246
C221 0.0884 0.0701 0.0624 -0.0102 0.0003 -0.0171
C223 0.0419 0.0353 0.0453 -0.0011 0.0030 -0.0156
C224 0.0599 0.0685 0.0753 -0.0429 -0.0073 -0.0101
C226 0.0636 0.0689 0.0524 -0.0261 -0.0096 -0.0115
C228 0.0609 0.0534 0.0619 -0.0125 0.0164 -0.0015
C230 0.0561 0.0559 0.0480 -0.0189 -0.0045 -0.0097
C232 0.1125 0.0919 0.0473 -0.0323 -0.0085 0.0157
C234 0.0750 0.0994 0.0510 -0.0335 0.0011 0.0110
C236 0.0633 0.0522 0.0340 0.0023 0.0003 0.0108
C238 0.0520 0.0632 0.0528 -0.0084 0.0146 0.0088
C240 0.0623 0.0733 0.0509 -0.0212 -0.0033 -0.0191
C242 0.0546 0.0312 0.0465 -0.0192 0.0003 0.0052
C243 0.0515 0.0439 0.0845 -0.0266 -0.0081 -0.0120
C245 0.0737 0.0460 0.0777 -0.0370 -0.0002 -0.0005
C247 0.0361 0.0700 0.0872 -0.0405 0.0091 -0.0250
C249 0.0830 0.0737 0.0759 -0.0356 0.0022 -0.0296
C251 0.0869 0.0567 0.0711 -0.0352 -0.0125 -0.0111
C253 0.0584 0.0436 0.0514 -0.0222 0.0064 -0.0007
C254 0.0770 0.0828 0.0508 -0.0298 -0.0107 0.0041
C256 0.0928 0.0628 0.0420 -0.0266 -0.0146 0.0006
C258 0.0567 0.0977 0.0521 -0.0297 -0.0096 -0.0314
C261 0.0521 0.0443 0.0548 -0.0093 -0.0034 -0.0169
C262 0.0692 0.0873 0.0506 -0.0234 -0.0078 -0.0012
C264 0.0674 0.0587 0.0938 -0.0238 -0.0068 -0.0278
C266 0.0570 0.0587 0.0533 -0.0125 -0.0172 -0.0004
C268 0.1335 0.1002 0.0613 -0.0431 -0.0162 -0.0369
C270 0.1079 0.0672 0.0699 -0.0349 0.0069 -0.0367
C272 0.0610 0.0484 0.0553 -0.0182 -0.0102 -0.0054
C274 0.0750 0.0598 0.0460 -0.0221 0.0163 -0.0180
B276 0.0437 0.0330 0.0683 -0.0251 -0.0104 -0.0102
C277 0.0752 0.0641 0.0544 -0.0155 -0.0053 0.0106
C279 0.0472 0.0689 0.0741 -0.0264 -0.0051 0.0037
C281 0.0499 0.0533 0.0914 -0.0164 -0.0098 0.0101
C283 0.0660 0.0520 0.0353 -0.0101 -0.0107 -0.0037
C285 0.0618 0.0705 0.0634 -0.0227 -0.0109 -0.0066
B287 0.0465 0.0368 0.0425 -0.0149 -0.0045 0.0005
C288 0.0589 0.0654 0.0719 -0.0050 -0.0084 0.0004
C290 0.0954 0.0711 0.0667 -0.0158 0.0153 -0.0174
C292 0.0794 0.0546 0.0548 -0.0079 -0.0223 0.0235
N295 0.0934 0.0843 0.0626 -0.0370 0.0262 -0.0359
C296 0.0693 0.0598 0.0590 -0.0347 -0.0275 0.0273
C298 0.0630 0.0569 0.0408 -0.0125 0.0079 -0.0121
C300 0.0847 0.0395 0.0645 -0.0156 -0.0203 0.0255
C302 0.0725 0.0607 0.0542 -0.0307 0.0062 -0.0279
C304 0.0618 0.0900 0.0320 -0.0161 0.0021 -0.0308
C307 0.0851 0.0641 0.0891 -0.0331 -0.0099 -0.0413
C309 0.0662 0.0920 0.0611 -0.0357 0.0218 -0.0342
C312 0.0450 0.0387 0.0926 -0.0252 -0.0003 -0.0004
C314 0.0568 0.0646 0.0498 0.0017 -0.0039 -0.0140
C316 0.1504 0.1132 0.0326 -0.0334 -0.0265 -0.0393
C318 0.0528 0.0682 0.0689 -0.0315 0.0261 -0.0292
C320 0.0669 0.0458 0.0589 -0.0178 -0.0130 -0.0022
C322 0.0712 0.0880 0.0742 -0.0395 0.0347 -0.0570
C325 0.0699 0.0436 0.0557 -0.0167 -0.0173 -0.0031
C327 0.0634 0.0713 0.0605 -0.0190 -0.0251 -0.0140
N329 0.0870 0.0682 0.0815 -0.0366 0.0025 -0.0190
B330 0.0328 0.0281 0.0474 0.0129 0.0015 -0.0076
C331 0.0614 0.0351 0.0869 -0.0217 -0.0050 -0.0064
C333 0.0944 0.0477 0.0471 -0.0174 -0.0003 0.0116
C335 0.0722 0.0737 0.0418 -0.0028 -0.0046 -0.0264
C337 0.0744 0.0582 0.0631 -0.0221 0.0037 0.0168
C339 0.0792 0.0589 0.0470 -0.0269 0.0007 -0.0054
C341 0.0732 0.0517 0.0552 -0.0149 -0.0162 0.0232
C344 0.0723 0.0492 0.0622 -0.0184 -0.0003 -0.0201
C346 0.0894 0.0501 0.0751 -0.0018 0.0020 -0.0279
C348 0.1111 0.0403 0.0528 -0.0023 0.0075 -0.0099
C350 0.0324 0.0986 0.1439 -0.0221 -0.0383 -0.0052
C352 0.0951 0.0570 0.0566 -0.0393 0.0031 -0.0046
C354 0.0844 0.0630 0.0541 -0.0260 -0.0164 -0.0166
C356 0.0713 0.0860 0.0704 -0.0490 -0.0069 -0.0157
C358 0.0547 0.1148 0.1303 -0.0266 -0.0491 -0.0195
C360 0.1052 0.0628 0.0227 0.0093 0.0015 -0.0121
C362 0.0619 0.0755 0.0809 -0.0404 -0.0165 -0.0216
C363 0.0864 0.0498 0.0486 -0.0179 -0.0052 -0.0078
C365 0.0688 0.0515 0.0663 -0.0136 0.0136 0.0161
B367 0.0509 0.0398 0.0475 -0.0155 0.0101 -0.0067
C368 0.0840 0.0636 0.0548 -0.0407 -0.0116 0.0052
C370 0.0604 0.0905 0.0641 -0.0256 -0.0062 0.0005
C372 0.0669 0.0764 0.0625 -0.0149 -0.0285 0.0032
C374 0.0764 0.0634 0.0703 -0.0419 0.0102 -0.0109
C376 0.1011 0.0592 0.0510 -0.0211 0.0027 -0.0327
C378 0.0800 0.0622 0.0690 -0.0086 0.0079 -0.0189
C380 0.0830 0.0704 0.0984 -0.0507 0.0056 -0.0004
C382 0.0301 0.0612 0.1306 -0.0162 -0.0062 0.0174
C384 0.0591 0.0478 0.0888 -0.0299 0.0110 -0.0218
C386 0.0770 0.0561 0.0884 -0.0309 -0.0149 -0.0118
C387 0.0471 0.0544 0.1265 -0.0171 -0.0190 0.0137
C389 0.0582 0.0332 0.0996 -0.0223 0.0048 -0.0159
C391 0.0707 0.0750 0.0687 -0.0365 -0.0088 0.0017
C393 0.0552 0.0540 0.0988 -0.0258 -0.0014 -0.0134
C395 0.0776 0.0693 0.0739 -0.0282 0.0026 0.0008
C397 0.0473 0.0672 0.0719 -0.0233 -0.0063 -0.0118
C398 0.0728 0.0709 0.0687 -0.0386 -0.0111 -0.0003
C400 0.0756 0.0695 0.0726 -0.0232 -0.0123 -0.0012
C401 0.0754 0.1480 0.0800 -0.0400 -0.0149 0.0471
C403 0.0766 0.0499 0.0628 -0.0181 -0.0010 -0.0014
C405 0.0924 0.1311 0.0456 -0.0204 0.0180 -0.0029
C407 0.0897 0.0820 0.0691 -0.0509 0.0070 -0.0303
C409 0.0541 0.0879 0.0781 -0.0252 0.0112 -0.0227
C411 0.0631 0.0773 0.0567 -0.0296 -0.0024 -0.0001
C413 0.0465 0.0750 0.0708 -0.0341 -0.0159 -0.0102
C415 0.0738 0.0694 0.0767 -0.0616 -0.0041 -0.0004
C417 0.0965 0.0595 0.0404 -0.0187 -0.0236 0.0188
C419 0.0751 0.0627 0.0489 -0.0224 -0.0104 0.0052
C421 0.0652 0.0950 0.0573 -0.0277 -0.0064 0.0088
C423 0.0541 0.0428 0.0989 -0.0429 -0.0147 -0.0026
C425 0.0468 0.0551 0.1037 -0.0463 0.0034 -0.0044
C427 0.0946 0.0781 0.0651 -0.0467 -0.0225 -0.0261
C429 0.0588 0.0645 0.0630 -0.0121 -0.0056 -0.0045
C431 0.0587 0.0597 0.1128 -0.0502 0.0139 -0.0290
C434 0.0654 0.0642 0.0915 -0.0277 -0.0112 -0.0026
C438 0.0726 0.0838 0.0657 -0.0307 0.0059 -0.0197
C440 0.0959 0.0532 0.0928 -0.0319 -0.0098 0.0010
C444 0.0936 0.0553 0.0394 -0.0135 -0.0323 0.0169
C446 0.1138 0.0909 0.0457 -0.0304 0.0156 -0.0162
C448 0.0772 0.0918 0.0711 -0.0322 -0.0142 0.0211
C450 0.0511 0.1075 0.0468 -0.0154 -0.0285 -0.0178
C453 0.0565 0.0609 0.0690 -0.0276 -0.0008 0.0004
C455 0.0953 0.0989 0.0530 -0.0358 -0.0025 0.0030
C457 0.0877 0.0705 0.0353 -0.0255 -0.0050 -0.0177
C459 0.0717 0.0996 0.0625 -0.0300 0.0342 -0.0367
C462 0.0810 0.0794 0.0811 -0.0549 0.0256 -0.0332
C464 0.0981 0.1414 0.0701 0.0317 -0.0062 0.0692
C466 0.1054 0.1185 0.0114 -0.0124 0.0132 -0.0022
C469 0.0490 0.0841 0.0857 -0.0271 0.0010 -0.0234
C471 0.0980 0.1026 0.0498 -0.0387 -0.0213 0.0122
C473 0.0599 0.0456 0.0888 -0.0426 -0.0063 -0.0071
C476 0.0831 0.1562 0.0905 0.0250 0.0593 0.0399
C478 0.0774 0.0836 0.1122 -0.0608 -0.0053 -0.0229
C480 0.1518 0.1289 0.0864 -0.0766 0.0810 -0.0823
C482 0.0548 0.0627 0.0907 -0.0466 -0.0055 -0.0237
C484 0.0935 0.1069 0.0985 -0.0758 0.0288 -0.0335
C486 0.1001 0.1097 0.0984 -0.0737 0.0163 -0.0349
C488 0.1257 0.0988 0.1007 -0.0711 0.0341 -0.0635
C490 0.1217 0.0843 0.0625 -0.0428 0.0299 -0.0614
C492 0.1024 0.0777 0.0763 -0.0287 -0.0038 0.0169
C494 0.1070 0.0601 0.1364 -0.0650 -0.0269 0.0255
C498 0.0956 0.0904 0.0972 -0.0237 -0.0184 -0.0507
C502 0.0422 0.0771 0.0898 -0.0422 0.0071 -0.0025
C504 0.1102 0.1202 0.0524 -0.0350 -0.0167 -0.0087
C506 0.1028 0.0769 0.0403 0.0178 -0.0031 -0.0177
C508 0.0708 0.0660 0.0875 -0.0460 0.0168 -0.0257
B510 0.0670 0.0363 0.0379 -0.0170 0.0116 -0.0316
C511 0.1128 0.0443 0.0651 -0.0117 -0.0108 -0.0255
C513 0.0856 0.0558 0.0852 -0.0225 -0.0336 -0.0087
C515 0.0578 0.0803 0.0895 -0.0390 -0.0299 0.0023
C517 0.0534 0.0809 0.0917 -0.0379 -0.0334 0.0075
C519 0.1023 0.0707 0.0606 -0.0269 -0.0382 -0.0195
C521 0.0720 0.0732 0.0540 -0.0189 0.0042 -0.0015
C523 0.0975 0.0720 0.0976 -0.0458 0.0031 -0.0145
C525 0.0690 0.1105 0.0296 -0.0215 0.0251 -0.0121
C527 0.0707 0.0649 0.0985 -0.0354 0.0107 -0.0046
C529 0.0940 0.0529 0.0765 -0.0426 0.0130 0.0014
C531 0.0838 0.1046 0.0881 -0.0615 -0.0276 -0.0032
C533 0.0884 0.0275 0.0813 0.0043 -0.0228 -0.0030
B535 0.0610 0.0333 0.0372 -0.0117 0.0212 -0.0203
C536 0.0547 0.0930 0.0657 -0.0369 0.0202 -0.0255
C538 0.1273 0.0592 0.1293 -0.0780 0.0423 -0.0301
C540 0.1410 0.0909 0.0837 -0.0723 0.0395 -0.0475
C542 0.0591 0.0999 0.0895 -0.0204 0.0065 0.0342
C544 0.0478 0.0856 0.0962 -0.0025 -0.0065 0.0329
C546 0.0539 0.0848 0.0749 -0.0346 0.0014 -0.0163
C548 0.0940 0.0858 0.0564 -0.0332 0.0008 -0.0419
C551 0.0851 0.0863 0.0552 -0.0067 -0.0052 -0.0118
C554 0.0474 0.0866 0.0561 0.0101 0.0052 -0.0054
C556 0.0600 0.1033 0.0966 -0.0291 -0.0114 0.0080
C558 0.0654 0.0794 0.0817 -0.0359 -0.0045 -0.0142
C561 0.0972 0.0609 0.0593 -0.0213 -0.0182 -0.0383
C564 0.0754 0.0953 0.0617 -0.0131 -0.0386 -0.0058
C567 0.0913 0.0916 0.0934 -0.0674 -0.0171 -0.0009
O569 0.1221 0.0847 0.0657 -0.0336 0.0032 0.0111
O570 0.1262 0.0875 0.0682 -0.0336 0.0088 0.0043
O571 0.0704 0.0826 0.1243 -0.0424 0.0093 -0.0190
O572 0.0770 0.0871 0.1220 -0.0430 0.0141 -0.0181

loop_
_atom_type_symbol
_atom_type_scat_dispersion_real
_atom_type_scat_dispersion_imag
_atom_type_scat_Cromer_Mann_a1
_atom_type_scat_Cromer_Mann_b1
_atom_type_scat_Cromer_Mann_a2
_atom_type_scat_Cromer_Mann_b2
_atom_type_scat_Cromer_Mann_a3
_atom_type_scat_Cromer_Mann_b3
_atom_type_scat_Cromer_Mann_a4
_atom_type_scat_Cromer_Mann_b4
_atom_type_scat_Cromer_Mann_c
_atom_type_scat_source
'C   ' 0.0033 0.0016 2.3100 20.8439 1.0200 10.2075 1.5886 0.5687 0.8650 51.6512 0.2156 International_Tables_Vol_IV_Table_2.2B
'H   ' 0.0000 0.0000 0.4930 10.5109 0.3229 26.1257 0.1402 3.1424 0.0408 57.7998 0.0030 International_Tables_Vol_IV_Table_2.2B
'B   ' 0.0013 0.0007 2.0545 23.2185 1.3326 1.0210 1.0979 60.3498 0.7068 0.1403 -0.1932 International_Tables_Vol_IV_Table_2.2B
'N   ' 0.0061 0.0033 12.2126 0.0057 3.1322 9.8933 2.0125 28.9975 1.1663 0.5826 -11.5290 International_Tables_Vol_IV_Table_2.2B
'O   ' 0.0106 0.0060 3.0485 13.2771 2.2868 5.7011 1.5463 0.3239 0.8670 32.9089 0.2508 International_Tables_Vol_IV_Table_2.2B
'Mn  ' 0.3368 0.7283 11.2819 5.3409 7.3573 0.3432 3.0193 17.8674 2.2441 83.7543 1.0896 International_Tables_Vol_IV_Table_2.2B

loop_
_geom_angle_atom_site_label_1
_geom_angle_site_symmetry_1
_geom_angle_atom_site_label_2
_geom_angle_site_symmetry_2
_geom_angle_atom_site_label_3
_geom_angle_site_symmetry_3
_geom_angle
_geom_angle_publ_flag
O570 . Mn1 . N329 . 91.94(2) yes
O570 . Mn1 . N93 . 99.459(16) yes
N329 . Mn1 . N93 . 112.925(14) yes
O570 . Mn1 . N65 . 87.66(2) yes
N329 . Mn1 . N65 . 147.844(6) yes
N93 . Mn1 . N65 . 98.816(19) yes
O570 . Mn1 . N19 . 104.014(18) yes
N329 . Mn1 . N19 . 74.46(2) yes
N93 . Mn1 . N19 . 155.194(7) yes
N65 . Mn1 . N19 . 74.475(8) yes
O570 . Mn1 . N8 . 175.588 yes
N329 . Mn1 . N8 . 91.55(2) yes
N93 . Mn1 . N8 . 76.677(18) yes
N65 . Mn1 . N8 . 90.82(2) yes
N19 . Mn1 . N8 . 79.535(18) yes
O569 . Mn2 . N295 . 92.71(2) yes
O569 . Mn2 . N103 . 99.219(17) yes
N295 . Mn2 . N103 . 112.719(14) yes
O569 . Mn2 . N78 . 87.55(2) yes
N295 . Mn2 . N78 . 148.376(6) yes
N103 . Mn2 . N78 . 98.401(19) yes
O569 . Mn2 . N11 . 103.927(18) yes
N295 . Mn2 . N11 . 74.41(2) yes
N103 . Mn2 . N11 . 155.485(7) yes
N78 . Mn2 . N11 . 74.858(8) yes
O569 . Mn2 . N5 . 174.984 yes
N295 . Mn2 . N5 . 90.78(2) yes
N103 . Mn2 . N5 . 76.086(18) yes
N78 . Mn2 . N5 . 91.37(2) yes
N11 . Mn2 . N5 . 80.489(18) yes
O571 . Mn3 . N165 . 101.60(2) yes
O571 . Mn3 . N150 . 91.947(15) yes
N165 . Mn3 . N150 . 72.572(15) yes
O571 . Mn3 . N126 . 87.687(11) yes
N165 . Mn3 . N126 . 75.23(3) yes
N150 . Mn3 . N126 . 147.039(9) yes
O571 . Mn3 . N71 . 100.862(8) yes
N165 . Mn3 . N71 . 156.277(7) yes
N150 . Mn3 . N71 . 114.18(2) yes
N126 . Mn3 . N71 . 98.201(11) yes
O571 . Mn3 . N39 . 176.858 yes
N165 . Mn3 . N39 . 81.039(14) yes
N150 . Mn3 . N39 . 90.475(15) yes
N126 . Mn3 . N39 . 91.37(3) yes
N71 . Mn3 . N39 . 76.30(3) yes
O572 . Mn4 . N186 . 92.453(15) yes
O572 . Mn4 . N166 . 102.68(2) yes
N186 . Mn4 . N166 . 74.13(3) yes
O572 . Mn4 . N125 . 88.501(10) yes
N186 . Mn4 . N125 . 148.729(9) yes
N166 . Mn4 . N125 . 75.18(3) yes
O572 . Mn4 . N84 . 100.989(8) yes
N186 . Mn4 . N84 . 112.23(2) yes
N166 . Mn4 . N84 . 155.188(8) yes
N125 . Mn4 . N84 . 98.203(11) yes
O572 . Mn4 . N38 . 177.380 yes
N186 . Mn4 . N38 . 85.67(2) yes
N166 . Mn4 . N38 . 75.053(10) yes
N125 . Mn4 . N38 . 92.15(3) yes
N84 . Mn4 . N38 . 81.43(3) yes
C440 . N5 . C309 . 106.62(2) yes
C440 . N5 . C304 . 105.536(14) yes
C309 . N5 . C304 . 108.603(16) yes
C440 . N5 . Mn2 . 120.728(11) yes
C309 . N5 . Mn2 . 105.62(2) yes
C304 . N5 . Mn2 . 109.28(2) yes
B287 . C6 . C226 . 122.914(10) yes
B287 . C6 . C101 . 121.160(10) yes
C226 . C6 . C101 . 115.912(14) yes
B510 . C7 . C283 . 120.473(11) yes
B510 . C7 . C79 . 126.441(11) yes
C283 . C7 . C79 . 113.066(13) yes
C434 . N8 . C322 . 106.35(2) yes
C434 . N8 . C258 . 107.455(13) yes
C322 . N8 . C258 . 113.690(15) yes
C434 . N8 . Mn1 . 117.522(11) yes
C322 . N8 . Mn1 . 102.99(2) yes
C258 . N8 . Mn1 . 109.00(2) yes
B535 . C9 . C272 . 120.460(11) yes
B535 . C9 . C53 . 127.332(11) yes
C272 . C9 . C53 . 112.130(13) yes
B276 . C10 . C266 . 128.229(9) yes
B276 . C10 . C76 . 118.768(11) yes
C266 . C10 . C76 . 112.988(15) yes
C548 . N11 . C473 . 112.28(3) yes
C548 . N11 . C173 . 107.043(18) yes
C473 . N11 . C173 . 112.72(2) yes
C548 . N11 . Mn2 . 105.259(18) yes
C473 . N11 . Mn2 . 108.863(6) yes
C173 . N11 . Mn2 . 110.43(2) yes
C31 . C12 . C25 . 121.73(2) yes
C31 . C12 . H13 . 119.137 no
C25 . C12 . H13 . 119.137 no
B205 . C14 . C155 . 119.93(2) yes
B205 . C14 . C87 . 123.680(19) yes
C155 . C14 . C87 . 116.274(13) yes
C431 . C15 . C247 . 122.208(11) yes
C431 . C15 . N65 . 115.877(14) yes
C247 . C15 . N65 . 121.241(10) yes
C28 . C16 . C24 . 120.53(2) yes
C28 . C16 . H17 . 119.735 no
C24 . C16 . H17 . 119.736 no
B204 . C18 . C139 . 119.22(2) yes
B204 . C18 . C106 . 123.939(19) yes
C139 . C18 . C106 . 116.807(13) yes
C561 . N19 . C431 . 112.10(3) yes
C561 . N19 . C129 . 109.419(17) yes
C431 . N19 . C129 . 111.69(2) yes
C561 . N19 . Mn1 . 105.236(18) yes
C431 . N19 . Mn1 . 108.028(6) yes
C129 . N19 . Mn1 . 110.16(2) yes
B330 . C20 . C161 . 117.190(14) yes
B330 . C20 . C66 . 128.755(11) yes
C161 . C20 . C66 . 113.908(18) yes
C473 . C21 . C243 . 123.040(11) yes
C473 . C21 . N78 . 115.861(15) yes
C243 . C21 . N78 . 120.037(11) yes
C51 . C22 . C49 . 121.874(4) yes
C51 . C22 . H23 . 119.063 no
C49 . C22 . H23 . 119.063 no
C298 . C24 . B287 . 121.83(2) yes
C298 . C24 . C16 . 115.89(2) yes
B287 . C24 . C16 . 122.24(2) yes
B276 . C25 . C274 . 120.04(2) yes
B276 . C25 . C12 . 123.92(2) yes
C274 . C25 . C12 . 116.02(2) yes
B367 . C26 . C148 . 118.120(14) yes
B367 . C26 . C55 . 127.946(11) yes
C148 . C26 . C55 . 113.808(18) yes
C444 . C27 . C341 . 121.061(6) yes
C444 . C27 . N126 . 121.801(6) yes
C341 . C27 . N126 . 116.600(17) yes
C314 . C28 . H29 . 119.116 no
C314 . C28 . C16 . 121.77(2) yes
H29 . C28 . C16 . 119.117 no
C403 . C30 . B276 . 120.622(6) yes
C403 . C30 . C43 . 115.288(8) yes
B276 . C30 . C43 . 124.066(18) yes
C288 . C31 . H32 . 118.300 no
C288 . C31 . C12 . 123.399(19) yes
H32 . C31 . C12 . 118.301 no
C417 . C33 . C292 . 123.895(6) yes
C417 . C33 . N125 . 119.513(6) yes
C292 . C33 . N125 . 116.251(18) yes
C97 . C34 . C42 . 124.154(4) yes
C97 . C34 . H35 . 117.923 no
C42 . C34 . H35 . 117.923 no
C182 . C36 . C50 . 121.43(2) yes
C182 . C36 . H37 . 119.288 no
C50 . C36 . H37 . 119.286 no
C498 . N38 . C459 . 82.527(11) yes
C498 . N38 . Mn4 . 138.437(11) yes
C459 . N38 . Mn4 . 135.670(3) yes
C494 . N39 . C466 . 107.55(2) yes
C494 . N39 . C450 . 103.330(15) yes
C466 . N39 . C450 . 108.337(14) yes
C494 . N39 . Mn3 . 119.883(17) yes
C466 . N39 . Mn3 . 104.01(2) yes
C450 . N39 . Mn3 . 113.291(8) yes
C190 . C40 . C73 . 124.622(4) yes
C190 . C40 . H41 . 117.689 no
C73 . C40 . H41 . 117.689 no
B204 . C42 . C119 . 122.429(4) yes
B204 . C42 . C34 . 124.413(3) yes
C119 . C42 . C34 . 112.79(2) yes
C169 . C43 . H44 . 119.307 no
C169 . C43 . C30 . 121.39(2) yes
H44 . C43 . C30 . 119.307 no
C240 . C45 . C68 . 124.677(4) yes
C240 . C45 . H46 . 117.662 no
C68 . C45 . H46 . 117.662 no
C242 . C47 . C213 . 121.18(2) yes
C242 . C47 . H48 . 119.411 no
C213 . C47 . H48 . 119.411 no
B205 . C49 . C81 . 123.385(4) yes
B205 . C49 . C22 . 121.064(4) yes
C81 . C49 . C22 . 115.48(2) yes
C453 . C50 . B287 . 122.036(6) yes
C453 . C50 . C36 . 114.028(9) yes
B287 . C50 . C36 . 123.875(18) yes
C277 . C51 . H52 . 118.554 no
C277 . C51 . C22 . 122.893(19) yes
H52 . C51 . C22 . 118.554 no
C384 . C53 . H54 . 117.826 no
C384 . C53 . C9 . 124.347(12) yes
H54 . C53 . C9 . 117.826 no
C256 . C55 . H56 . 117.801 no
C256 . C55 . C26 . 124.396(12) yes
H56 . C55 . C26 . 117.803 no
C316 . C57 . C76 . 120.131(12) yes
C316 . C57 . H58 . 119.934 no
C76 . C57 . H58 . 119.935 no
C407 . C59 . C106 . 122.713(11) yes
C407 . C59 . H60 . 118.643 no
C106 . C59 . H60 . 118.644 no
C228 . C61 . C157 . 123.165(5) yes
C228 . C61 . H62 . 118.418 no
C157 . C61 . H62 . 118.417 no
C376 . C63 . C87 . 124.001(11) yes
C376 . C63 . H64 . 118.000 no
C87 . C63 . H64 . 117.999 no
C567 . N65 . C15 . 118.791(13) yes
C567 . N65 . Mn1 . 123.493(10) yes
C15 . N65 . Mn1 . 116.943(18) yes
C333 . C66 . H67 . 118.043 no
C333 . C66 . C20 . 123.913(12) yes
H67 . C66 . C20 . 118.043 no
B287 . C68 . C171 . 123.440(6) yes
B287 . C68 . C45 . 121.602(5) yes
C171 . C68 . C45 . 114.81(2) yes
C453 . C69 . C296 . 120.35(2) yes
C453 . C69 . H70 . 119.824 no
C296 . C69 . H70 . 119.824 no
C492 . N71 . C400 . 116.743(17) yes
C492 . N71 . Mn3 . 129.259(16) yes
C400 . N71 . Mn3 . 113.631(12) yes
N329 . C72 . C270 . 119.036(17) yes
N329 . C72 . C129 . 119.944(16) yes
C270 . C72 . C129 . 120.467(16) yes
B276 . C73 . C184 . 119.623(6) yes
B276 . C73 . C40 . 123.762(5) yes
C184 . C73 . C40 . 116.61(2) yes
C403 . C74 . C300 . 118.59(2) yes
C403 . C74 . H75 . 120.702 no
C300 . C74 . H75 . 120.704 no
H77 . C76 . C10 . 119.926 no
H77 . C76 . C57 . 119.927 no
C10 . C76 . C57 . 120.147(16) yes
C546 . N78 . C21 . 117.282(13) yes
C546 . N78 . Mn2 . 125.914(9) yes
C21 . N78 . Mn2 . 116.267(18) yes
C425 . C79 . H80 . 118.876 no
C425 . C79 . C7 . 122.248(12) yes
H80 . C79 . C7 . 118.876 no
C372 . C81 . H82 . 119.430 no
C372 . C81 . C49 . 121.139(5) yes
H82 . C81 . C49 . 119.431 no
B510 . C83 . C178 . 120.585(3) yes
B510 . C83 . C108 . 125.273(4) yes
C178 . C83 . C108 . 114.108(19) yes
C471 . N84 . C386 . 119.152(16) yes
C471 . N84 . Mn4 . 129.436(15) yes
C386 . N84 . Mn4 . 111.135(12) yes
B535 . C85 . C141 . 120.619(3) yes
B535 . C85 . C137 . 124.987(4) yes
C141 . C85 . C137 . 114.339(19) yes
N295 . C86 . C249 . 124.189(16) yes
N295 . C86 . C173 . 118.788(16) yes
C249 . C86 . C173 . 116.853(17) yes
H88 . C87 . C63 . 119.687 no
H88 . C87 . C14 . 119.687 no
C63 . C87 . C14 . 120.63(2) yes
C268 . C89 . C101 . 116.664(13) yes
C268 . C89 . H90 . 121.669 no
C101 . C89 . H90 . 121.668 no
C230 . C91 . C196 . 117.77(2) yes
C230 . C91 . H92 . 121.117 no
C196 . C91 . H92 . 121.117 no
C482 . N93 . C362 . 115.898(18) yes
C482 . N93 . Mn1 . 130.553(16) yes
C362 . N93 . Mn1 . 112.897(16) yes
C283 . C94 . C281 . 123.462(12) yes
C283 . C94 . H95 . 118.269 no
C281 . C94 . H95 . 118.269 no
C339 . C96 . B205 . 121.094(6) yes
C339 . C96 . C163 . 115.981(4) yes
B205 . C96 . C163 . 122.761(19) yes
C285 . C97 . H98 . 120.142 no
C285 . C97 . C34 . 119.72(2) yes
H98 . C97 . C34 . 120.143 no
C202 . C99 . C200 . 118.25(2) yes
C202 . C99 . H100 . 120.875 no
C200 . C99 . H100 . 120.874 no
H102 . C101 . C6 . 119.121 no
H102 . C101 . C89 . 119.121 no
C6 . C101 . C89 . 121.758(16) yes
C478 . N103 . C397 . 117.340(18) yes
C478 . N103 . Mn2 . 129.988(16) yes
C397 . N103 . Mn2 . 112.175(16) yes
C389 . C104 . C110 . 122.09(2) yes
C389 . C104 . H105 . 118.956 no
C110 . C104 . H105 . 118.957 no
H107 . C106 . C59 . 119.507 no
H107 . C106 . C18 . 119.507 no
C59 . C106 . C18 . 120.99(2) yes
C411 . C108 . H109 . 117.826 no
C411 . C108 . C83 . 124.348(4) yes
H109 . C108 . C83 . 117.826 no
C368 . C110 . B204 . 120.383(6) yes
C368 . C110 . C104 . 115.174(4) yes
B204 . C110 . C104 . 124.397(19) yes
C279 . C111 . C272 . 122.157(18) yes
C279 . C111 . H112 . 118.921 no
C272 . C111 . H112 . 118.921 no
C198 . C113 . N165 . 111.251(13) yes
C198 . C113 . H115 . 109.381 no
N165 . C113 . H115 . 109.381 no
C198 . C113 . H114 . 109.382 no
N165 . C113 . H114 . 109.380 no
H115 . C113 . H114 . 108.003 no
C365 . C116 . C253 . 123.246(10) yes
C365 . C116 . H117 . 118.377 no
C253 . C116 . H117 . 118.378 no
B510 . C118 . C363 . 121.93(2) yes
B510 . C118 . C132 . 121.18(2) yes
C363 . C118 . C132 . 116.885(4) yes
C327 . C119 . H120 . 118.441 no
C327 . C119 . C42 . 123.118(5) yes
H120 . C119 . C42 . 118.441 no
C254 . C121 . C134 . 125.71(2) yes
C254 . C121 . H122 . 117.147 no
C134 . C121 . H122 . 117.147 no
C350 . C123 . C215 . 123.855(15) yes
C350 . C123 . H124 . 118.073 no
C215 . C123 . H124 . 118.072 no
C421 . N125 . C33 . 116.730(17) yes
C421 . N125 . Mn4 . 127.289(13) yes
C33 . N125 . Mn4 . 115.77(2) yes
C448 . N126 . C27 . 117.734(17) yes
C448 . N126 . Mn3 . 124.728(13) yes
C27 . N126 . Mn3 . 116.82(2) yes
C356 . C127 . C242 . 121.983(4) yes
C356 . C127 . H128 . 119.008 no
C242 . C127 . H128 . 119.008 no
H131 . C129 . H130 . 108.204 no
H131 . C129 . N19 . 109.725 no
H130 . C129 . N19 . 109.725 no
H131 . C129 . C72 . 109.726 no
H130 . C129 . C72 . 109.726 no
N19 . C129 . C72 . 109.714(11) yes
C262 . C132 . H133 . 119.141 no
C262 . C132 . C118 . 121.72(2) yes
H133 . C132 . C118 . 119.142 no
B535 . C134 . C325 . 124.336(18) yes
B535 . C134 . C121 . 122.26(2) yes
C325 . C134 . C121 . 113.380(4) yes
C337 . C135 . C261 . 122.932(10) yes
C337 . C135 . H136 . 118.534 no
C261 . C135 . H136 . 118.534 no
C429 . C137 . H138 . 118.084 no
C429 . C137 . C85 . 123.832(4) yes
H138 . C137 . C85 . 118.084 no
C527 . C139 . H140 . 119.162 no
C527 . C139 . C18 . 121.68(2) yes
H140 . C139 . C18 . 119.162 no
C318 . C141 . H142 . 118.446 no
C318 . C141 . C85 . 123.106(3) yes
H142 . C141 . C85 . 118.447 no
C220 . C143 . N166 . 109.727(13) yes
C220 . C143 . H145 . 109.722 no
N166 . C143 . H145 . 109.723 no
C220 . C143 . H144 . 109.722 no
N166 . C143 . H144 . 109.723 no
H145 . C143 . H144 . 108.202 no
C358 . C146 . C194 . 123.134(15) yes
C358 . C146 . H147 . 118.432 no
C194 . C146 . H147 . 118.433 no
C307 . C148 . H149 . 118.964 no
C307 . C148 . C26 . 122.073(14) yes
H149 . C148 . C26 . 118.963 no
C554 . N150 . C198 . 118.208(10) yes
C554 . N150 . Mn3 . 123.419(10) yes
C198 . N150 . Mn3 . 116.837(11) yes
C438 . C151 . C378 . 117.293(15) yes
C438 . C151 . H152 . 121.354 no
C378 . C151 . H152 . 121.354 no
C423 . C153 . C339 . 121.35(2) yes
C423 . C153 . H154 . 119.324 no
C339 . C153 . H154 . 119.322 no
C536 . C155 . H156 . 119.088 no
C536 . C155 . C14 . 121.82(2) yes
H156 . C155 . C14 . 119.088 no
B330 . C157 . C159 . 125.855(4) yes
B330 . C157 . C61 . 120.177(6) yes
C159 . C157 . C61 . 113.95(2) yes
B535 . C158 . C208 . 121.985(9) yes
B535 . C158 . C167 . 122.348(8) yes
C208 . C158 . C167 . 115.582(16) yes
C354 . C159 . H160 . 118.156 no
C354 . C159 . C157 . 123.686(4) yes
H160 . C159 . C157 . 118.157 no
C264 . C161 . H162 . 119.085 no
C264 . C161 . C20 . 121.828(13) yes
H162 . C161 . C20 . 119.087 no
C393 . C163 . H164 . 118.970 no
C393 . C163 . C96 . 122.06(2) yes
H164 . C163 . C96 . 118.971 no
C551 . N165 . C341 . 110.038(19) yes
C551 . N165 . Mn3 . 104.74(2) yes
C341 . N165 . Mn3 . 109.406(8) yes
C551 . N165 . C113 . 105.454(14) yes
C341 . N165 . C113 . 114.807(16) yes
Mn3 . N165 . C113 . 111.845(15) yes
C564 . N166 . C292 . 111.359(19) yes
C564 . N166 . C143 . 106.479(14) yes
C292 . N166 . C143 . 113.053(17) yes
C564 . N166 . Mn4 . 105.58(2) yes
C292 . N166 . Mn4 . 108.599(9) yes
C143 . N166 . Mn4 . 111.52(2) yes
C531 . C167 . H168 . 119.395 no
C531 . C167 . C158 . 121.210(10) yes
H168 . C167 . C158 . 119.395 no
C300 . C169 . H170 . 118.710 no
C300 . C169 . C43 . 122.580(8) yes
H170 . C169 . C43 . 118.710 no
C413 . C171 . H172 . 118.530 no
C413 . C171 . C68 . 122.938(6) yes
H172 . C171 . C68 . 118.531 no
H175 . C173 . H174 . 108.291 no
H175 . C173 . N11 . 109.873 no
H174 . C173 . N11 . 109.873 no
H175 . C173 . C86 . 109.872 no
H174 . C173 . C86 . 109.873 no
N11 . C173 . C86 . 109.049(11) yes
C409 . C176 . C346 . 119.112(14) yes
C409 . C176 . H177 . 120.444 no
C346 . C176 . H177 . 120.444 no
C302 . C178 . H179 . 118.296 no
C302 . C178 . C83 . 123.410(3) yes
H179 . C178 . C83 . 118.295 no
C380 . C180 . C243 . 115.706(17) yes
C380 . C180 . H181 . 122.147 no
C243 . C180 . H181 . 122.147 no
C296 . C182 . H183 . 118.275 no
C296 . C182 . C36 . 123.448(8) yes
H183 . C182 . C36 . 118.276 no
C427 . C184 . H185 . 119.847 no
C427 . C184 . C73 . 120.307(6) yes
H185 . C184 . C73 . 119.846 no
C556 . N186 . C220 . 118.289(9) yes
C556 . N186 . Mn4 . 125.890(10) yes
C220 . N186 . Mn4 . 114.542(11) yes
B510 . C187 . C245 . 122.293(9) yes
B510 . C187 . C188 . 122.553(8) yes
C245 . C187 . C188 . 115.126(16) yes
C519 . C188 . H189 . 119.647 no
C519 . C188 . C187 . 120.705(9) yes
H189 . C188 . C187 . 119.648 no
C217 . C190 . H191 . 120.423 no
C217 . C190 . C40 . 119.15(2) yes
H191 . C190 . C40 . 120.422 no
C268 . C192 . C226 . 119.040(16) yes
C268 . C192 . H193 . 120.480 no
C226 . C192 . H193 . 120.481 no
C223 . C194 . H195 . 118.731 no
C223 . C194 . C146 . 122.538(13) yes
H195 . C194 . C146 . 118.731 no
C513 . C196 . H197 . 120.022 no
C513 . C196 . C91 . 119.956(12) yes
H197 . C196 . C91 . 120.022 no
C370 . C198 . N150 . 122.90(2) yes
C370 . C198 . C113 . 120.80(2) yes
N150 . C198 . C113 . 116.298(15) yes
B367 . C199 . C344 . 122.563(19) yes
B367 . C199 . C202 . 123.731(19) yes
C344 . C199 . C202 . 113.691(11) yes
C511 . C200 . H201 . 120.649 no
C511 . C200 . C99 . 118.700(12) yes
H201 . C200 . C99 . 120.650 no
H203 . C202 . C99 . 117.229 no
H203 . C202 . C199 . 117.228 no
C99 . C202 . C199 . 125.543(19) yes
C223 . B204 . C110 . 106.476(16) yes
C223 . B204 . C18 . 108.788(11) yes
C110 . B204 . C18 . 111.950(13) yes
C223 . B204 . C42 . 109.80(2) yes
C110 . B204 . C42 . 109.15(3) yes
C18 . B204 . C42 . 110.581(19) yes
C219 . B205 . C49 . 111.24(2) yes
C219 . B205 . C14 . 108.158(11) yes
C49 . B205 . C14 . 110.594(9) yes
C219 . B205 . C96 . 107.871(15) yes
C49 . B205 . C96 . 108.544(6) yes
C14 . B205 . C96 . 110.40(2) yes
C415 . C206 . C368 . 121.33(2) yes
C415 . C206 . H207 . 119.334 no
C368 . C206 . H207 . 119.335 no
C529 . C208 . H209 . 118.020 no
C529 . C208 . C158 . 123.961(8) yes
H209 . C208 . C158 . 118.019 no
C316 . C210 . C266 . 121.636(16) yes
C316 . C210 . H211 . 119.181 no
C266 . C210 . H211 . 119.183 no
B330 . C212 . C320 . 125.116(18) yes
B330 . C212 . C230 . 122.316(19) yes
C320 . C212 . C230 . 112.490(11) yes
C419 . C213 . H214 . 120.540 no
C419 . C213 . C47 . 118.922(19) yes
H214 . C213 . C47 . 120.539 no
C219 . C215 . H216 . 119.552 no
C219 . C215 . C123 . 120.896(14) yes
H216 . C215 . C123 . 119.552 no
C427 . C217 . H218 . 121.344 no
C427 . C217 . C190 . 117.313(18) yes
H218 . C217 . C190 . 121.343 no
C312 . C219 . C215 . 115.162(17) yes
C312 . C219 . B205 . 119.613(16) yes
C215 . C219 . B205 . 125.152(12) yes
C335 . C220 . N186 . 121.74(2) yes
C335 . C220 . C143 . 119.19(2) yes
N186 . C220 . C143 . 118.956(14) yes
C400 . C221 . C360 . 114.596(16) yes
C400 . C221 . H222 . 122.701 no
C360 . C221 . H222 . 122.703 no
C331 . C223 . C194 . 115.246(16) yes
C331 . C223 . B204 . 117.836(17) yes
C194 . C223 . B204 . 126.762(12) yes
C413 . C224 . C240 . 117.417(18) yes
C413 . C224 . H225 . 121.291 no
C240 . C224 . H225 . 121.292 no
H227 . C226 . C192 . 118.919 no
H227 . C226 . C6 . 118.918 no
C192 . C226 . C6 . 122.163(11) yes
C457 . C228 . H229 . 120.919 no
C457 . C228 . C61 . 118.163(19) yes
H229 . C228 . C61 . 120.918 no
H231 . C230 . C91 . 117.152 no
H231 . C230 . C212 . 117.152 no
C91 . C230 . C212 . 125.696(19) yes
C448 . C232 . C391 . 119.024(7) yes
C448 . C232 . H233 . 120.488 no
C391 . C232 . H233 . 120.488 no
C421 . C234 . C398 . 118.847(7) yes
C421 . C234 . H235 . 120.576 no
C398 . C234 . H235 . 120.577 no
C515 . C236 . C253 . 121.340(11) yes
C515 . C236 . H237 . 119.330 no
C253 . C236 . H237 . 119.330 no
C517 . C238 . C261 . 123.489(10) yes
C517 . C238 . H239 . 118.255 no
C261 . C238 . H239 . 118.256 no
H241 . C240 . C45 . 120.238 no
H241 . C240 . C224 . 120.239 no
C45 . C240 . C224 . 119.523(6) yes
B367 . C242 . C127 . 125.175(4) yes
B367 . C242 . C47 . 118.733(5) yes
C127 . C242 . C47 . 116.059(19) yes
H244 . C243 . C21 . 118.121 no
H244 . C243 . C180 . 118.119 no
C21 . C243 . C180 . 123.760(12) yes
C508 . C245 . H246 . 117.866 no
C508 . C245 . C187 . 124.268(8) yes
H246 . C245 . C187 . 117.866 no
C251 . C247 . H248 . 118.540 no
C251 . C247 . C15 . 122.921(11) yes
H248 . C247 . C15 . 118.539 no
C486 . C249 . H250 . 122.396 no
C486 . C249 . C86 . 115.208(6) yes
H250 . C249 . C86 . 122.396 no
C395 . C251 . H252 . 121.750 no
C395 . C251 . C247 . 116.500(17) yes
H252 . C251 . C247 . 121.750 no
B367 . C253 . C116 . 121.911(10) yes
B367 . C253 . C236 . 122.455(10) yes
C116 . C253 . C236 . 115.632(16) yes
C504 . C254 . H255 . 121.156 no
C504 . C254 . C121 . 117.688(5) yes
H255 . C254 . C121 . 121.156 no
C352 . C256 . H257 . 120.305 no
C352 . C256 . C55 . 119.389(17) yes
H257 . C256 . C55 . 120.305 no
C561 . C258 . H260 . 109.037 no
C561 . C258 . H259 . 109.038 no
H260 . C258 . H259 . 107.807 no
C561 . C258 . N8 . 112.762(18) yes
H260 . C258 . N8 . 109.038 no
H259 . C258 . N8 . 109.037 no
B330 . C261 . C238 . 123.064(10) yes
B330 . C261 . C135 . 121.931(10) yes
C238 . C261 . C135 . 115.002(16) yes
C506 . C262 . H263 . 120.418 no
C506 . C262 . C132 . 119.164(4) yes
H263 . C262 . C132 . 120.418 no
C374 . C264 . H265 . 118.447 no
C374 . C264 . C161 . 123.106(10) yes
H265 . C264 . C161 . 118.447 no
H267 . C266 . C210 . 117.112 no
H267 . C266 . C10 . 117.112 no
C210 . C266 . C10 . 125.776(11) yes
H269 . C268 . C89 . 117.905 no
H269 . C268 . C192 . 117.906 no
C89 . C268 . C192 . 124.189(13) yes
C484 . C270 . H271 . 119.117 no
C484 . C270 . C72 . 121.764(4) yes
H271 . C270 . C72 . 119.118 no
H273 . C272 . C111 . 117.768 no
H273 . C272 . C9 . 117.768 no
C111 . C272 . C9 . 124.464(11) yes
C525 . C274 . H275 . 118.839 no
C525 . C274 . C25 . 122.32(2) yes
H275 . C274 . C25 . 118.839 no
C10 . B276 . C30 . 106.55(2) yes
C10 . B276 . C25 . 109.71(2) yes
C30 . B276 . C25 . 112.343(10) yes
C10 . B276 . C73 . 110.642(19) yes
C30 . B276 . C73 . 106.48(3) yes
C25 . B276 . C73 . 110.998(14) yes
C372 . C277 . H278 . 122.577 no
C372 . C277 . C51 . 114.846(19) yes
H278 . C277 . C51 . 122.577 no
C384 . C279 . H280 . 122.025 no
C384 . C279 . C111 . 115.949(12) yes
H280 . C279 . C111 . 122.026 no
C425 . C281 . H282 . 121.578 no
C425 . C281 . C94 . 116.845(13) yes
H282 . C281 . C94 . 121.577 no
H284 . C283 . C94 . 118.514 no
H284 . C283 . C7 . 118.514 no
C94 . C283 . C7 . 122.971(11) yes
C327 . C285 . H286 . 120.862 no
C327 . C285 . C97 . 118.277(19) yes
H286 . C285 . C97 . 120.862 no
C24 . B287 . C6 . 110.12(2) yes
C24 . B287 . C50 . 110.37(2) yes
C6 . B287 . C50 . 108.723(19) yes
C24 . B287 . C68 . 109.315(15) yes
C6 . B287 . C68 . 110.087(18) yes
C50 . B287 . C68 . 108.20(2) yes
C525 . C288 . H289 . 121.658 no
C525 . C288 . C31 . 116.687(5) yes
H289 . C288 . C31 . 121.656 no
C386 . C290 . C348 . 116.224(17) yes
C386 . C290 . H291 . 121.888 no
C348 . C290 . H291 . 121.888 no
H294 . C292 . H293 . 107.730 no
H294 . C292 . N166 . 108.901 no
H293 . C292 . N166 . 108.901 no
H294 . C292 . C33 . 108.901 no
H293 . C292 . C33 . 108.901 no
N166 . C292 . C33 . 113.358(12) yes
C462 . N295 . C86 . 117.725(6) yes
C462 . N295 . Mn2 . 125.260(9) yes
C86 . N295 . Mn2 . 115.988(13) yes
H297 . C296 . C182 . 121.302 no
H297 . C296 . C69 . 121.302 no
C182 . C296 . C69 . 117.396(8) yes
C521 . C298 . H299 . 117.894 no
C521 . C298 . C24 . 124.21(2) yes
H299 . C298 . C24 . 117.893 no
H301 . C300 . C169 . 120.482 no
H301 . C300 . C74 . 120.482 no
C169 . C300 . C74 . 119.036(7) yes
C502 . C302 . H303 . 120.184 no
C502 . C302 . C178 . 119.63(2) yes
H303 . C302 . C178 . 120.185 no
C548 . C304 . H306 . 109.723 no
C548 . C304 . H305 . 109.723 no
H306 . C304 . H305 . 108.202 no
C548 . C304 . N5 . 109.724(18) yes
H306 . C304 . N5 . 109.724 no
H305 . C304 . N5 . 109.723 no
C352 . C307 . H308 . 118.985 no
C352 . C307 . C148 . 122.029(11) yes
H308 . C307 . C148 . 118.986 no
C397 . C309 . H311 . 110.146 no
C397 . C309 . H310 . 110.146 no
H311 . C309 . H310 . 108.457 no
C397 . C309 . N5 . 107.80(2) yes
H311 . C309 . N5 . 110.146 no
H310 . C309 . N5 . 110.146 no
C387 . C312 . H313 . 120.082 no
C387 . C312 . C219 . 119.836(12) yes
H313 . C312 . C219 . 120.082 no
C521 . C314 . H315 . 120.341 no
C521 . C314 . C28 . 119.318(4) yes
H315 . C314 . C28 . 120.341 no
H317 . C316 . C57 . 120.543 no
H317 . C316 . C210 . 120.543 no
C57 . C316 . C210 . 118.915(13) yes
C469 . C318 . H319 . 119.994 no
C469 . C318 . C141 . 120.01(2) yes
H319 . C318 . C141 . 119.993 no
C513 . C320 . H321 . 117.860 no
C513 . C320 . C212 . 124.282(19) yes
H321 . C320 . C212 . 117.859 no
C362 . C322 . H324 . 109.423 no
C362 . C322 . H323 . 109.423 no
H324 . C322 . H323 . 108.026 no
C362 . C322 . N8 . 111.07(2) yes
H324 . C322 . N8 . 109.423 no
H323 . C322 . N8 . 109.423 no
C533 . C325 . H326 . 118.332 no
C533 . C325 . C134 . 123.336(19) yes
H326 . C325 . C134 . 118.333 no
H328 . C327 . C119 . 119.041 no
H328 . C327 . C285 . 119.040 no
C119 . C327 . C285 . 121.919(4) yes
C490 . N329 . C72 . 118.083(6) yes
C490 . N329 . Mn1 . 126.574(9) yes
C72 . N329 . Mn1 . 114.000(14) yes
C20 . B330 . C261 . 111.162(10) yes
C20 . B330 . C157 . 110.14(3) yes
C261 . B330 . C157 . 108.889(15) yes
C20 . B330 . C212 . 110.733(14) yes
C261 . B330 . C212 . 107.690(14) yes
C157 . B330 . C212 . 108.130(10) yes
C382 . C331 . H332 . 121.286 no
C382 . C331 . C223 . 117.428(12) yes
H332 . C331 . C223 . 121.286 no
C374 . C333 . H334 . 120.053 no
C374 . C333 . C66 . 119.895(17) yes
H334 . C333 . C66 . 120.052 no
C401 . C335 . H336 . 121.697 no
C401 . C335 . C220 . 116.605(9) yes
H336 . C335 . C220 . 121.698 no
C542 . C337 . H338 . 119.438 no
C542 . C337 . C135 . 121.124(14) yes
H338 . C337 . C135 . 119.438 no
H340 . C339 . C96 . 119.918 no
H340 . C339 . C153 . 119.917 no
C96 . C339 . C153 . 120.164(5) yes
H343 . C341 . H342 . 107.870 no
H343 . C341 . N165 . 109.149 no
H342 . C341 . N165 . 109.150 no
H343 . C341 . C27 . 109.150 no
H342 . C341 . C27 . 109.149 no
N165 . C341 . C27 . 112.272(12) yes
C511 . C344 . H345 . 119.084 no
C511 . C344 . C199 . 121.833(19) yes
H345 . C344 . C199 . 119.083 no
C397 . C346 . H347 . 120.971 no
C397 . C346 . C176 . 118.058(12) yes
H347 . C346 . C176 . 120.971 no
C446 . C348 . H349 . 121.267 no
C446 . C348 . C290 . 117.464(11) yes
H349 . C348 . C290 . 121.268 no
C387 . C350 . H351 . 119.974 no
C387 . C350 . C123 . 120.051(13) yes
H351 . C350 . C123 . 119.975 no
H353 . C352 . C307 . 120.885 no
H353 . C352 . C256 . 120.886 no
C307 . C352 . C256 . 118.229(11) yes
C457 . C354 . H355 . 120.114 no
C457 . C354 . C159 . 119.77(2) yes
H355 . C354 . C159 . 120.113 no
C419 . C356 . H357 . 119.932 no
C419 . C356 . C127 . 120.14(2) yes
H357 . C356 . C127 . 119.932 no
C382 . C358 . H359 . 119.865 no
C382 . C358 . C146 . 120.268(13) yes
H359 . C358 . C146 . 119.866 no
C455 . C360 . H361 . 120.417 no
C455 . C360 . C221 . 119.167(11) yes
H361 . C360 . C221 . 120.416 no
C378 . C362 . N93 . 121.797(10) yes
C378 . C362 . C322 . 122.050(10) yes
N93 . C362 . C322 . 115.887(17) yes
C523 . C363 . H364 . 119.197 no
C523 . C363 . C118 . 121.61(2) yes
H364 . C363 . C118 . 119.197 no
C544 . C365 . H366 . 119.651 no
C544 . C365 . C116 . 120.698(14) yes
H366 . C365 . C116 . 119.651 no
C26 . B367 . C253 . 110.658(10) yes
C26 . B367 . C199 . 110.751(13) yes
C253 . B367 . C199 . 109.140(14) yes
C26 . B367 . C242 . 108.52(3) yes
C253 . B367 . C242 . 109.593(15) yes
C199 . B367 . C242 . 108.13(2) yes
H369 . C368 . C206 . 119.773 no
H369 . C368 . C110 . 119.773 no
C206 . C368 . C110 . 120.454(19) yes
C405 . C370 . H371 . 120.646 no
C405 . C370 . C198 . 118.708(8) yes
H371 . C370 . C198 . 120.646 no
H373 . C372 . C81 . 118.148 no
H373 . C372 . C277 . 118.148 no
C81 . C372 . C277 . 123.704(4) yes
H375 . C374 . C264 . 121.428 no
H375 . C374 . C333 . 121.429 no
C264 . C374 . C333 . 117.143(12) yes
C536 . C376 . H377 . 121.383 no
C536 . C376 . C63 . 117.232(12) yes
H377 . C376 . C63 . 121.384 no
H379 . C378 . C151 . 120.757 no
H379 . C378 . C362 . 120.756 no
C151 . C378 . C362 . 118.487(17) yes
C546 . C380 . H381 . 120.834 no
C546 . C380 . C180 . 118.332(11) yes
H381 . C380 . C180 . 120.834 no
H383 . C382 . C358 . 119.732 no
H383 . C382 . C331 . 119.731 no
C358 . C382 . C331 . 120.537(13) yes
H385 . C384 . C53 . 119.621 no
H385 . C384 . C279 . 119.621 no
C53 . C384 . C279 . 120.758(11) yes
C558 . C386 . N84 . 119.552(15) yes
C558 . C386 . C290 . 119.236(17) yes
N84 . C386 . C290 . 120.986(11) yes
H388 . C387 . C350 . 120.038 no
H388 . C387 . C312 . 120.039 no
C350 . C387 . C312 . 119.923(13) yes
C415 . C389 . H390 . 118.909 no
C415 . C389 . C104 . 122.182(4) yes
H390 . C389 . C104 . 118.909 no
C444 . C391 . H392 . 122.006 no
C444 . C391 . C232 . 115.986(17) yes
H392 . C391 . C232 . 122.008 no
C423 . C393 . H394 . 118.622 no
C423 . C393 . C163 . 122.757(5) yes
H394 . C393 . C163 . 118.621 no
C567 . C395 . H396 . 121.235 no
C567 . C395 . C251 . 117.530(11) yes
H396 . C395 . C251 . 121.235 no
C346 . C397 . N103 . 121.344(11) yes
C346 . C397 . C309 . 121.627(10) yes
N103 . C397 . C309 . 116.651(17) yes
C417 . C398 . H399 . 122.442 no
C417 . C398 . C234 . 115.115(17) yes
H399 . C398 . C234 . 122.443 no
C466 . C400 . N71 . 116.332(15) yes
C466 . C400 . C221 . 119.337(17) yes
N71 . C400 . C221 . 123.906(10) yes
C464 . C401 . H402 . 120.414 no
C464 . C401 . C335 . 119.172(12) yes
H402 . C401 . C335 . 120.414 no
H404 . C403 . C30 . 118.759 no
H404 . C403 . C74 . 118.759 no
C30 . C403 . C74 . 122.483(8) yes
C476 . C405 . H406 . 121.322 no
C476 . C405 . C370 . 117.356(14) yes
H406 . C405 . C370 . 121.321 no
C527 . C407 . H408 . 121.115 no
C527 . C407 . C59 . 117.771(11) yes
H408 . C407 . C59 . 121.114 no
C478 . C409 . H410 . 119.287 no
C478 . C409 . C176 . 121.426(11) yes
H410 . C409 . C176 . 119.287 no
C502 . C411 . H412 . 121.543 no
C502 . C411 . C108 . 116.91(2) yes
H412 . C411 . C108 . 121.542 no
H414 . C413 . C171 . 119.708 no
H414 . C413 . C224 . 119.708 no
C171 . C413 . C224 . 120.585(5) yes
H416 . C415 . C389 . 120.870 no
H416 . C415 . C206 . 120.870 no
C389 . C415 . C206 . 118.260(5) yes
H418 . C417 . C33 . 118.356 no
H418 . C417 . C398 . 118.355 no
C33 . C417 . C398 . 123.289(6) yes
H420 . C419 . C213 . 119.222 no
H420 . C419 . C356 . 119.223 no
C213 . C419 . C356 . 121.555(18) yes
H422 . C421 . C234 . 116.846 no
H422 . C421 . N125 . 116.846 no
C234 . C421 . N125 . 126.308(5) yes
H424 . C423 . C393 . 121.268 no
H424 . C423 . C153 . 121.268 no
C393 . C423 . C153 . 117.464(5) yes
H426 . C425 . C281 . 119.334 no
H426 . C425 . C79 . 119.334 no
C281 . C425 . C79 . 121.332(12) yes
H428 . C427 . C184 . 119.103 no
H428 . C427 . C217 . 119.103 no
C184 . C427 . C217 . 121.794(5) yes
C469 . C429 . H430 . 120.118 no
C469 . C429 . C137 . 119.764(19) yes
H430 . C429 . C137 . 120.118 no
H433 . C431 . H432 . 107.762 no
H433 . C431 . N19 . 108.959 no
H432 . C431 . N19 . 108.960 no
H433 . C431 . C15 . 108.960 no
H432 . C431 . C15 . 108.959 no
N19 . C431 . C15 . 113.104(19) yes
H437 . C434 . H436 . 109.471 no
H437 . C434 . H435 . 109.471 no
H436 . C434 . H435 . 109.471 no
H437 . C434 . N8 . 109.471 no
H436 . C434 . N8 . 109.471 no
H435 . C434 . N8 . 109.471 no
C482 . C438 . H439 . 119.569 no
C482 . C438 . C151 . 120.861(11) yes
H439 . C438 . C151 . 119.569 no
H443 . C440 . H442 . 109.471 no
H443 . C440 . H441 . 109.472 no
H442 . C440 . H441 . 109.472 no
H443 . C440 . N5 . 109.471 no
H442 . C440 . N5 . 109.471 no
H441 . C440 . N5 . 109.471 no
H445 . C444 . C27 . 118.975 no
H445 . C444 . C391 . 118.975 no
C27 . C444 . C391 . 122.050(5) yes
C471 . C446 . H447 . 118.285 no
C471 . C446 . C348 . 123.430(13) yes
H447 . C446 . C348 . 118.286 no
H449 . C448 . N126 . 118.469 no
H449 . C448 . C232 . 118.469 no
N126 . C448 . C232 . 123.062(15) yes
C551 . C450 . H452 . 110.389 no
C551 . C450 . H451 . 110.389 no
H452 . C450 . H451 . 108.606 no
C551 . C450 . N39 . 106.678(15) yes
H452 . C450 . N39 . 110.389 no
H451 . C450 . N39 . 110.389 no
H454 . C453 . C69 . 118.689 no
H454 . C453 . C50 . 118.690 no
C69 . C453 . C50 . 122.622(18) yes
C492 . C455 . H456 . 118.836 no
C492 . C455 . C360 . 122.326(14) yes
H456 . C455 . C360 . 118.837 no
H458 . C457 . C354 . 119.383 no
H458 . C457 . C228 . 119.383 no
C354 . C457 . C228 . 121.23(2) yes
C564 . C459 . H461 . 113.457 no
C564 . C459 . H460 . 113.458 no
H461 . C459 . H460 . 110.754 no
C564 . C459 . N38 . 91.048(12) yes
H461 . C459 . N38 . 113.458 no
H460 . C459 . N38 . 113.457 no
C488 . C462 . H463 . 119.699 no
C488 . C462 . N295 . 120.602(16) yes
H463 . C462 . N295 . 119.699 no
C556 . C464 . H465 . 119.012 no
C556 . C464 . C401 . 121.98(2) yes
H465 . C464 . C401 . 119.013 no
H468 . C466 . H467 . 108.592 no
H468 . C466 . C400 . 110.366 no
H467 . C466 . C400 . 110.366 no
H468 . C466 . N39 . 110.366 no
H467 . C466 . N39 . 110.366 no
C400 . C466 . N39 . 106.79(3) yes
H470 . C469 . C318 . 120.533 no
H470 . C469 . C429 . 120.533 no
C318 . C469 . C429 . 118.93(2) yes
H472 . C471 . N84 . 118.712 no
H472 . C471 . C446 . 118.711 no
N84 . C471 . C446 . 122.577(17) yes
H475 . C473 . H474 . 107.892 no
H475 . C473 . N11 . 109.186 no
H474 . C473 . N11 . 109.185 no
H475 . C473 . C21 . 109.186 no
H474 . C473 . C21 . 109.186 no
N11 . C473 . C21 . 112.114(19) yes
C554 . C476 . H477 . 118.701 no
C554 . C476 . C405 . 122.60(2) yes
H477 . C476 . C405 . 118.701 no
H479 . C478 . N103 . 118.719 no
H479 . C478 . C409 . 118.720 no
N103 . C478 . C409 . 122.561(17) yes
C490 . C480 . C484 . 125.791(16) yes
C490 . C480 . H481 . 117.105 no
C484 . C480 . H481 . 117.104 no
H483 . C482 . N93 . 117.383 no
H483 . C482 . C438 . 117.382 no
N93 . C482 . C438 . 125.235(17) yes
H485 . C484 . C480 . 122.841 no
H485 . C484 . C270 . 122.843 no
C480 . C484 . C270 . 114.316(18) yes
C488 . C486 . H487 . 120.340 no
C488 . C486 . C249 . 119.322(16) yes
H487 . C486 . C249 . 120.339 no
H489 . C488 . C486 . 118.867 no
H489 . C488 . C462 . 118.868 no
C486 . C488 . C462 . 122.265(16) yes
H491 . C490 . N329 . 119.732 no
H491 . C490 . C480 . 119.734 no
N329 . C490 . C480 . 120.534(3) yes
H493 . C492 . N71 . 118.408 no
H493 . C492 . C455 . 118.408 no
N71 . C492 . C455 . 123.184(16) yes
H497 . C494 . H496 . 109.471 no
H497 . C494 . H495 . 109.471 no
H496 . C494 . H495 . 109.471 no
H497 . C494 . N39 . 109.471 no
H496 . C494 . N39 . 109.471 no
H495 . C494 . N39 . 109.472 no
H501 . C498 . H500 . 109.471 no
H501 . C498 . H499 . 109.472 no
H500 . C498 . H499 . 109.471 no
H501 . C498 . N38 . 109.471 no
H500 . C498 . N38 . 109.472 no
H499 . C498 . N38 . 109.471 no
H503 . C502 . C302 . 119.213 no
H503 . C502 . C411 . 119.213 no
C302 . C502 . C411 . 121.57(2) yes
C533 . C504 . H505 . 119.620 no
C533 . C504 . C254 . 120.76(2) yes
H505 . C504 . C254 . 119.621 no
C523 . C506 . H507 . 120.955 no
C523 . C506 . C262 . 118.09(2) yes
H507 . C506 . C262 . 120.956 no
C538 . C508 . H509 . 119.698 no
C538 . C508 . C245 . 120.604(15) yes
H509 . C508 . C245 . 119.698 no
C7 . B510 . C187 . 109.998(13) yes
C7 . B510 . C83 . 109.40(2) yes
C187 . B510 . C83 . 108.011(13) yes
C7 . B510 . C118 . 112.385(14) yes
C187 . B510 . C118 . 109.15(3) yes
C83 . B510 . C118 . 107.782(12) yes
H512 . C511 . C200 . 119.029 no
H512 . C511 . C344 . 119.030 no
C200 . C511 . C344 . 121.940(12) yes
H514 . C513 . C196 . 120.138 no
H514 . C513 . C320 . 120.138 no
C196 . C513 . C320 . 119.724(12) yes
C544 . C515 . H516 . 120.474 no
C544 . C515 . C236 . 119.052(15) yes
H516 . C515 . C236 . 120.474 no
C542 . C517 . H518 . 120.512 no
C542 . C517 . C238 . 118.975(16) yes
H518 . C517 . C238 . 120.512 no
C538 . C519 . H520 . 119.613 no
C538 . C519 . C188 . 120.775(15) yes
H520 . C519 . C188 . 119.611 no
H522 . C521 . C298 . 120.913 no
H522 . C521 . C314 . 120.912 no
C298 . C521 . C314 . 118.17(2) yes
H524 . C523 . C506 . 118.933 no
H524 . C523 . C363 . 118.933 no
C506 . C523 . C363 . 122.13(2) yes
H526 . C525 . C274 . 120.122 no
H526 . C525 . C288 . 120.123 no
C274 . C525 . C288 . 119.76(2) yes
H528 . C527 . C139 . 120.024 no
H528 . C527 . C407 . 120.023 no
C139 . C527 . C407 . 119.95(2) yes
C540 . C529 . H530 . 120.818 no
C540 . C529 . C208 . 118.363(15) yes
H530 . C529 . C208 . 120.818 no
C540 . C531 . H532 . 119.991 no
C540 . C531 . C167 . 120.019(16) yes
H532 . C531 . C167 . 119.990 no
H534 . C533 . C504 . 120.599 no
H534 . C533 . C325 . 120.599 no
C504 . C533 . C325 . 118.80(2) yes
C9 . B535 . C134 . 113.489(13) yes
C9 . B535 . C158 . 109.967(13) yes
C134 . B535 . C158 . 109.59(2) yes
C9 . B535 . C85 . 109.28(2) yes
C134 . B535 . C85 . 107.488(18) yes
C158 . B535 . C85 . 106.780(14) yes
H537 . C536 . C155 . 120.085 no
H537 . C536 . C376 . 120.084 no
C155 . C536 . C376 . 119.83(2) yes
H539 . C538 . C508 . 120.821 no
H539 . C538 . C519 . 120.821 no
C508 . C538 . C519 . 118.358(15) yes
H541 . C540 . C529 . 119.704 no
H541 . C540 . C531 . 119.703 no
C529 . C540 . C531 . 120.593(15) yes
H543 . C542 . C337 . 120.798 no
H543 . C542 . C517 . 120.797 no
C337 . C542 . C517 . 118.405(14) yes
H545 . C544 . C365 . 120.031 no
H545 . C544 . C515 . 120.032 no
C365 . C544 . C515 . 119.937(14) yes
H547 . C546 . C380 . 117.901 no
H547 . C546 . N78 . 117.901 no
C380 . C546 . N78 . 124.197(9) yes
H550 . C548 . H549 . 107.440 no
H550 . C548 . C304 . 108.369 no
H549 . C548 . C304 . 108.369 no
H550 . C548 . N11 . 108.368 no
H549 . C548 . N11 . 108.368 no
C304 . C548 . N11 . 115.644(19) yes
H553 . C551 . H552 . 107.094 no
H553 . C551 . N165 . 107.706 no
H552 . C551 . N165 . 107.704 no
H553 . C551 . C450 . 107.705 no
H552 . C551 . C450 . 107.705 no
N165 . C551 . C450 . 118.428(10) yes
H555 . C554 . N150 . 120.323 no
H555 . C554 . C476 . 120.322 no
N150 . C554 . C476 . 119.355(9) yes
H557 . C556 . N186 . 119.150 no
H557 . C556 . C464 . 119.151 no
N186 . C556 . C464 . 121.699(9) yes
H560 . C558 . H559 . 110.123 no
H560 . C558 . C386 . 112.628 no
H559 . C558 . C386 . 112.627 no
H563 . C561 . H562 . 107.233 no
H563 . C561 . C258 . 107.976 no
H562 . C561 . C258 . 107.976 no
H563 . C561 . N19 . 107.976 no
H562 . C561 . N19 . 107.975 no
C258 . C561 . N19 . 117.299(18) yes
H566 . C564 . H565 . 107.517 no
H566 . C564 . N166 . 108.512 no
H565 . C564 . N166 . 108.512 no
H566 . C564 . C459 . 108.511 no
H565 . C564 . C459 . 108.511 no
N166 . C564 . C459 . 115.034(8) yes
H568 . C567 . C395 . 118.785 no
H568 . C567 . N65 . 118.785 no
C395 . C567 . N65 . 122.431(11) yes

loop_
_geom_bond_atom_site_label_1
_geom_bond_site_symmetry_1
_geom_bond_atom_site_label_2
_geom_bond_site_symmetry_2
_geom_bond_distance
_geom_bond_publ_flag
Mn1 . O570 . 2.1999(4) yes
Mn1 . N329 . 2.2521(4) yes
Mn1 . N93 . 2.2171(4) yes
Mn1 . N65 . 2.2569(4) yes
Mn1 . N19 . 2.3269(4) yes
Mn1 . N8 . 2.2690(4) yes
Mn2 . O569 . 2.2109(4) yes
Mn2 . N295 . 2.2650(4) yes
Mn2 . N103 . 2.2268(4) yes
Mn2 . N78 . 2.2633(4) yes
Mn2 . N11 . 2.3134(4) yes
Mn2 . N5 . 2.2240(4) yes
Mn3 . O571 . 2.2141(4) yes
Mn3 . N165 . 2.3124(6) yes
Mn3 . N150 . 2.2997(4) yes
Mn3 . N126 . 2.2468(4) yes
Mn3 . N71 . 2.2101(6) yes
Mn3 . N39 . 2.2177(5) yes
Mn4 . O572 . 2.1884(4) yes
Mn4 . N186 . 2.2609(4) yes
Mn4 . N166 . 2.3036(6) yes
Mn4 . N125 . 2.2472(4) yes
Mn4 . N84 . 2.2344(6) yes
Mn4 . N38 . 1.6146(3) yes
N5 . C440 . 1.4743(3) yes
N5 . C309 . 1.5115(3) yes
N5 . C304 . 1.4811(2) yes
C6 . B287 . 1.6488(3) yes
C6 . C226 . 1.4151(3) yes
C6 . C101 . 1.3380(2) yes
C7 . B510 . 1.6143(3) yes
C7 . C283 . 1.4090(3) yes
C7 . C79 . 1.4062(3) yes
N8 . C434 . 1.4876(3) yes
N8 . C322 . 1.5085(3) yes
N8 . C258 . 1.4271(2) yes
C9 . B535 . 1.5745(3) yes
C9 . C272 . 1.3949(3) yes
C9 . C53 . 1.4050(3) yes
C10 . B276 . 1.6319(3) yes
C10 . C266 . 1.3789(3) yes
C10 . C76 . 1.3910(2) yes
N11 . C548 . 1.5319(3) yes
N11 . C473 . 1.4464(3) yes
N11 . C173 . 1.4999(3) yes
C12 . C31 . 1.4115(3) yes
C12 . C25 . 1.3738(4) yes
C12 . H13 . 0.930 no
C14 . B205 . 1.6649(3) yes
C14 . C155 . 1.3950(3) yes
C14 . C87 . 1.4277(4) yes
C15 . C431 . 1.5361(3) yes
C15 . C247 . 1.3004(2) yes
C15 . N65 . 1.3140(2) yes
C16 . C28 . 1.4239(3) yes
C16 . C24 . 1.3942(4) yes
C16 . H17 . 0.930 no
C18 . B204 . 1.6507(3) yes
C18 . C139 . 1.3982(3) yes
C18 . C106 . 1.4031(4) yes
N19 . C561 . 1.5071(3) yes
N19 . C431 . 1.4360(3) yes
N19 . C129 . 1.4484(3) yes
C20 . B330 . 1.6150(3) yes
C20 . C161 . 1.4202(3) yes
C20 . C66 . 1.3928(3) yes
C21 . C473 . 1.5449(3) yes
C21 . C243 . 1.3282(2) yes
C21 . N78 . 1.3336(2) yes
C22 . C51 . 1.3563(4) yes
C22 . C49 . 1.4131(2) yes
C22 . H23 . 0.930 no
C24 . C298 . 1.3936(3) yes
C24 . B287 . 1.6452(4) yes
C25 . B276 . 1.6517(4) yes
C25 . C274 . 1.4155(3) yes
C26 . B367 . 1.6303(3) yes
C26 . C148 . 1.4207(3) yes
C26 . C55 . 1.3986(3) yes
C27 . C444 . 1.3346(3) yes
C27 . C341 . 1.5536(4) yes
C27 . N126 . 1.3226(3) yes
C28 . C314 . 1.3407(3) yes
C28 . H29 . 0.930 no
C30 . C403 . 1.3939(3) yes
C30 . B276 . 1.6473(3) yes
C30 . C43 . 1.3766(3) yes
C31 . C288 . 1.3376(3) yes
C31 . H32 . 0.930 no
C33 . C417 . 1.3453(3) yes
C33 . C292 . 1.5282(4) yes
C33 . N125 . 1.3435(3) yes
C34 . C97 . 1.3783(4) yes
C34 . C42 . 1.3972(2) yes
C34 . H35 . 0.930 no
C36 . C182 . 1.3691(3) yes
C36 . C50 . 1.4223(3) yes
C36 . H37 . 0.930 no
N38 . C498 . 1.7810(5) yes
N38 . C459 . 1.6776(3) yes
N39 . C494 . 1.5324(3) yes
N39 . C466 . 1.5584(4) yes
N39 . C450 . 1.5027(3) yes
C40 . C190 . 1.3724(3) yes
C40 . C73 . 1.3490(3) yes
C40 . H41 . 0.930 no
C42 . B204 . 1.6631(5) yes
C42 . C119 . 1.4202(3) yes
C43 . C169 . 1.4152(3) yes
C43 . H44 . 0.930 no
C45 . C240 . 1.3694(3) yes
C45 . C68 . 1.3540(3) yes
C45 . H46 . 0.930 no
C47 . C242 . 1.4241(3) yes
C47 . C213 . 1.4298(4) yes
C47 . H48 . 0.930 no
C49 . B205 . 1.6331(5) yes
C49 . C81 . 1.4197(3) yes
C50 . C453 . 1.4020(3) yes
C50 . B287 . 1.6686(3) yes
C51 . C277 . 1.4025(3) yes
C51 . H52 . 0.930 no
C53 . C384 . 1.3858(2) yes
C53 . H54 . 0.930 no
C55 . C256 . 1.4142(3) yes
C55 . H56 . 0.930 no
C57 . C316 . 1.3133(3) yes
C57 . C76 . 1.5012(3) yes
C57 . H58 . 0.930 no
C59 . C407 . 1.3367(3) yes
C59 . C106 . 1.3704(2) yes
C59 . H60 . 0.930 no
C61 . C228 . 1.4110(4) yes
C61 . C157 . 1.4303(3) yes
C61 . H62 . 0.930 no
C63 . C376 . 1.3255(3) yes
C63 . C87 . 1.3733(2) yes
C63 . H64 . 0.930 no
N65 . C567 . 1.3678(3) yes
C66 . C333 . 1.3895(3) yes
C66 . H67 . 0.930 no
C68 . B287 . 1.6820(4) yes
C68 . C171 . 1.3991(3) yes
C69 . C453 . 1.3673(3) yes
C69 . C296 . 1.4134(3) yes
C69 . H70 . 0.930 no
N71 . C492 . 1.2990(3) yes
N71 . C400 . 1.3566(3) yes
C72 . N329 . 1.3668(3) yes
C72 . C270 . 1.4312(3) yes
C72 . C129 . 1.5043(3) yes
C73 . B276 . 1.6821(4) yes
C73 . C184 . 1.3986(3) yes
C74 . C403 . 1.3950(3) yes
C74 . C300 . 1.4201(3) yes
C74 . H75 . 0.930 no
C76 . H77 . 0.930 no
N78 . C546 . 1.3846(3) yes
C79 . C425 . 1.4270(3) yes
C79 . H80 . 0.930 no
C81 . C372 . 1.3532(4) yes
C81 . H82 . 0.930 no
C83 . B510 . 1.6691(4) yes
C83 . C178 . 1.4227(3) yes
C83 . C108 . 1.3889(3) yes
N84 . C471 . 1.3126(3) yes
N84 . C386 . 1.3391(3) yes
C85 . B535 . 1.6821(4) yes
C85 . C141 . 1.4165(3) yes
C85 . C137 . 1.3781(3) yes
C86 . N295 . 1.3456(3) yes
C86 . C249 . 1.3903(3) yes
C86 . C173 . 1.5272(3) yes
C87 . H88 . 0.930 no
C89 . C268 . 1.3192(3) yes
C89 . C101 . 1.4763(3) yes
C89 . H90 . 0.930 no
C91 . C230 . 1.3610(2) yes
C91 . C196 . 1.4358(3) yes
C91 . H92 . 0.930 no
N93 . C482 . 1.2745(2) yes
N93 . C362 . 1.3847(3) yes
C94 . C283 . 1.3841(2) yes
C94 . C281 . 1.3376(3) yes
C94 . H95 . 0.930 no
C96 . C339 . 1.4015(4) yes
C96 . B205 . 1.6867(4) yes
C96 . C163 . 1.3848(3) yes
C97 . C285 . 1.3710(3) yes
C97 . H98 . 0.930 no
C99 . C202 . 1.3563(2) yes
C99 . C200 . 1.4096(3) yes
C99 . H100 . 0.930 no
C101 . H102 . 0.930 no
N103 . C478 . 1.3278(2) yes
N103 . C397 . 1.3918(3) yes
C104 . C389 . 1.3943(3) yes
C104 . C110 . 1.3896(3) yes
C104 . H105 . 0.930 no
C106 . H107 . 0.930 no
C108 . C411 . 1.4060(3) yes
C108 . H109 . 0.930 no
C110 . C368 . 1.4085(4) yes
C110 . B204 . 1.6394(4) yes
C111 . C279 . 1.3657(3) yes
C111 . C272 . 1.3805(2) yes
C111 . H112 . 0.930 no
C113 . C198 . 1.5104(3) yes
C113 . N165 . 1.4406(3) yes
C113 . H115 . 0.970 no
C113 . H114 . 0.970 no
C116 . C365 . 1.3936(3) yes
C116 . C253 . 1.3751(2) yes
C116 . H117 . 0.930 no
C118 . B510 . 1.7007(4) yes
C118 . C363 . 1.3669(4) yes
C118 . C132 . 1.3972(3) yes
C119 . C327 . 1.3447(4) yes
C119 . H120 . 0.930 no
C121 . C254 . 1.3688(3) yes
C121 . C134 . 1.3928(3) yes
C121 . H122 . 0.930 no
C123 . C350 . 1.3267(2) yes
C123 . C215 . 1.3554(3) yes
C123 . H124 . 0.930 no
N125 . C421 . 1.3433(3) yes
N126 . C448 . 1.3596(4) yes
C127 . C356 . 1.4034(4) yes
C127 . C242 . 1.3834(3) yes
C127 . H128 . 0.930 no
C129 . H131 . 0.970 no
C129 . H130 . 0.970 no
C132 . C262 . 1.3731(3) yes
C132 . H133 . 0.930 no
C134 . B535 . 1.6692(4) yes
C134 . C325 . 1.3848(4) yes
C135 . C337 . 1.3977(3) yes
C135 . C261 . 1.4064(2) yes
C135 . H136 . 0.930 no
C137 . C429 . 1.4164(3) yes
C137 . H138 . 0.930 no
C139 . C527 . 1.3646(2) yes
C139 . H140 . 0.930 no
C141 . C318 . 1.4142(3) yes
C141 . H142 . 0.930 no
C143 . C220 . 1.5156(3) yes
C143 . N166 . 1.4353(3) yes
C143 . H145 . 0.970 no
C143 . H144 . 0.970 no
C146 . C358 . 1.3107(2) yes
C146 . C194 . 1.3531(3) yes
C146 . H147 . 0.930 no
C148 . C307 . 1.3981(3) yes
C148 . H149 . 0.930 no
N150 . C554 . 1.3289(2) yes
N150 . C198 . 1.3369(4) yes
C151 . C438 . 1.3573(3) yes
C151 . C378 . 1.3729(3) yes
C151 . H152 . 0.930 no
C153 . C423 . 1.3802(3) yes
C153 . C339 . 1.4127(3) yes
C153 . H154 . 0.930 no
C155 . C536 . 1.3868(2) yes
C155 . H156 . 0.930 no
C157 . B330 . 1.6635(5) yes
C157 . C159 . 1.3804(3) yes
C158 . B535 . 1.6765(3) yes
C158 . C208 . 1.4030(3) yes
C158 . C167 . 1.4336(3) yes
C159 . C354 . 1.3971(4) yes
C159 . H160 . 0.930 no
C161 . C264 . 1.3693(3) yes
C161 . H162 . 0.930 no
C163 . C393 . 1.3761(3) yes
C163 . H164 . 0.930 no
N165 . C551 . 1.5708(3) yes
N165 . C341 . 1.4495(3) yes
N166 . C564 . 1.5596(3) yes
N166 . C292 . 1.4323(3) yes
C167 . C531 . 1.3513(3) yes
C167 . H168 . 0.930 no
C169 . C300 . 1.2862(3) yes
C169 . H170 . 0.930 no
C171 . C413 . 1.3573(3) yes
C171 . H172 . 0.930 no
C173 . H175 . 0.970 no
C173 . H174 . 0.970 no
C176 . C409 . 1.3543(3) yes
C176 . C346 . 1.3784(3) yes
C176 . H177 . 0.930 no
C178 . C302 . 1.3761(3) yes
C178 . H179 . 0.930 no
C180 . C380 . 1.3781(2) yes
C180 . C243 . 1.4163(3) yes
C180 . H181 . 0.930 no
C182 . C296 . 1.3219(3) yes
C182 . H183 . 0.930 no
C184 . C427 . 1.3697(3) yes
C184 . H185 . 0.930 no
N186 . C556 . 1.2975(2) yes
N186 . C220 . 1.3553(4) yes
C187 . B510 . 1.6285(3) yes
C187 . C245 . 1.4203(3) yes
C187 . C188 . 1.4179(3) yes
C188 . C519 . 1.3579(3) yes
C188 . H189 . 0.930 no
C190 . C217 . 1.3845(3) yes
C190 . H191 . 0.930 no
C192 . C268 . 1.3223(2) yes
C192 . C226 . 1.3767(3) yes
C192 . H193 . 0.930 no
C194 . C223 . 1.3994(3) yes
C194 . H195 . 0.930 no
C196 . C513 . 1.3657(3) yes
C196 . H197 . 0.930 no
C198 . C370 . 1.3848(3) yes
C199 . B367 . 1.6651(3) yes
C199 . C344 . 1.3896(3) yes
C199 . C202 . 1.4534(3) yes
C200 . C511 . 1.3857(3) yes
C200 . H201 . 0.930 no
C202 . H203 . 0.930 no
B204 . C223 . 1.6629(4) yes
B205 . C219 . 1.6349(3) yes
C206 . C415 . 1.3906(3) yes
C206 . C368 . 1.3911(3) yes
C206 . H207 . 0.930 no
C208 . C529 . 1.3842(3) yes
C208 . H209 . 0.930 no
C210 . C316 . 1.3410(2) yes
C210 . C266 . 1.3482(3) yes
C210 . H211 . 0.930 no
C212 . B330 . 1.6639(3) yes
C212 . C320 . 1.3923(3) yes
C212 . C230 . 1.4540(3) yes
C213 . C419 . 1.3496(3) yes
C213 . H214 . 0.930 no
C215 . C219 . 1.4334(3) yes
C215 . H216 . 0.930 no
C217 . C427 . 1.4012(3) yes
C217 . H218 . 0.930 no
C219 . C312 . 1.3908(2) yes
C220 . C335 . 1.4594(3) yes
C221 . C400 . 1.4029(3) yes
C221 . C360 . 1.4088(3) yes
C221 . H222 . 0.930 no
C223 . C331 . 1.4113(2) yes
C224 . C413 . 1.3928(3) yes
C224 . C240 . 1.3904(3) yes
C224 . H225 . 0.930 no
C226 . H227 . 0.930 no
C228 . C457 . 1.3666(3) yes
C228 . H229 . 0.930 no
C230 . H231 . 0.930 no
C232 . C448 . 1.3732(3) yes
C232 . C391 . 1.3781(3) yes
C232 . H233 . 0.930 no
C234 . C421 . 1.3245(3) yes
C234 . C398 . 1.3707(3) yes
C234 . H235 . 0.930 no
C236 . C515 . 1.3771(3) yes
C236 . C253 . 1.4117(3) yes
C236 . H237 . 0.930 no
C238 . C517 . 1.3500(3) yes
C238 . C261 . 1.4054(3) yes
C238 . H239 . 0.930 no
C240 . H241 . 0.930 no
C242 . B367 . 1.6657(5) yes
C243 . H244 . 0.930 no
C245 . C508 . 1.3672(3) yes
C245 . H246 . 0.930 no
C247 . C251 . 1.3974(3) yes
C247 . H248 . 0.930 no
C249 . C486 . 1.3968(3) yes
C249 . H250 . 0.930 no
C251 . C395 . 1.3968(2) yes
C251 . H252 . 0.930 no
C253 . B367 . 1.6448(3) yes
C254 . C504 . 1.3869(4) yes
C254 . H255 . 0.930 no
C256 . C352 . 1.3826(3) yes
C256 . H257 . 0.930 no
C258 . C561 . 1.5017(2) yes
C258 . H260 . 0.970 no
C258 . H259 . 0.970 no
C261 . B330 . 1.6339(3) yes
C262 . C506 . 1.4292(4) yes
C262 . H263 . 0.930 no
C264 . C374 . 1.3634(3) yes
C264 . H265 . 0.930 no
C266 . H267 . 0.930 no
C268 . H269 . 0.930 no
C270 . C484 . 1.3984(3) yes
C270 . H271 . 0.930 no
C272 . H273 . 0.930 no
C274 . C525 . 1.3967(3) yes
C274 . H275 . 0.930 no
C277 . C372 . 1.3992(2) yes
C277 . H278 . 0.930 no
C279 . C384 . 1.4038(3) yes
C279 . H280 . 0.930 no
C281 . C425 . 1.3701(3) yes
C281 . H282 . 0.930 no
C283 . H284 . 0.930 no
C285 . C327 . 1.3650(2) yes
C285 . H286 . 0.930 no
C288 . C525 . 1.4430(4) yes
C288 . H289 . 0.930 no
C290 . C386 . 1.4360(3) yes
C290 . C348 . 1.4221(3) yes
C290 . H291 . 0.930 no
C292 . H294 . 0.970 no
C292 . H293 . 0.970 no
N295 . C462 . 1.3064(3) yes
C296 . H297 . 0.930 no
C298 . C521 . 1.3862(3) yes
C298 . H299 . 0.930 no
C300 . H301 . 0.930 no
C302 . C502 . 1.3510(3) yes
C302 . H303 . 0.930 no
C304 . C548 . 1.5236(2) yes
C304 . H306 . 0.970 no
C304 . H305 . 0.970 no
C307 . C352 . 1.3788(3) yes
C307 . H308 . 0.930 no
C309 . C397 . 1.4746(3) yes
C309 . H311 . 0.970 no
C309 . H310 . 0.970 no
C312 . C387 . 1.4856(3) yes
C312 . H313 . 0.930 no
C314 . C521 . 1.4137(4) yes
C314 . H315 . 0.930 no
C316 . H317 . 0.930 no
C318 . C469 . 1.3727(3) yes
C318 . H319 . 0.930 no
C320 . C513 . 1.4182(3) yes
C320 . H321 . 0.930 no
C322 . C362 . 1.4599(3) yes
C322 . H324 . 0.970 no
C322 . H323 . 0.970 no
C325 . C533 . 1.4166(3) yes
C325 . H326 . 0.930 no
C327 . H328 . 0.930 no
N329 . C490 . 1.3337(3) yes
C331 . C382 . 1.5099(3) yes
C331 . H332 . 0.930 no
C333 . C374 . 1.3933(3) yes
C333 . H334 . 0.930 no
C335 . C401 . 1.3738(2) yes
C335 . H336 . 0.930 no
C337 . C542 . 1.3206(3) yes
C337 . H338 . 0.930 no
C339 . H340 . 0.930 no
C341 . H343 . 0.970 no
C341 . H342 . 0.970 no
C344 . C511 . 1.4030(2) yes
C344 . H345 . 0.930 no
C346 . C397 . 1.3848(3) yes
C346 . H347 . 0.930 no
C348 . C446 . 1.3331(2) yes
C348 . H349 . 0.930 no
C350 . C387 . 1.3145(3) yes
C350 . H351 . 0.930 no
C352 . H353 . 0.930 no
C354 . C457 . 1.3607(3) yes
C354 . H355 . 0.930 no
C356 . C419 . 1.3597(3) yes
C356 . H357 . 0.930 no
C358 . C382 . 1.3006(3) yes
C358 . H359 . 0.930 no
C360 . C455 . 1.3235(2) yes
C360 . H361 . 0.930 no
C362 . C378 . 1.3781(3) yes
C363 . C523 . 1.3808(3) yes
C363 . H364 . 0.930 no
C365 . C544 . 1.2958(3) yes
C365 . H366 . 0.930 no
C368 . H369 . 0.930 no
C370 . C405 . 1.3538(2) yes
C370 . H371 . 0.930 no
C372 . H373 . 0.930 no
C374 . H375 . 0.930 no
C376 . C536 . 1.4472(4) yes
C376 . H377 . 0.930 no
C378 . H379 . 0.930 no
C380 . C546 . 1.3570(3) yes
C380 . H381 . 0.930 no
C382 . H383 . 0.930 no
C384 . H385 . 0.930 no
C386 . C558 . 1.4970(3) yes
C387 . H388 . 0.930 no
C389 . C415 . 1.3073(4) yes
C389 . H390 . 0.930 no
C391 . C444 . 1.4098(4) yes
C391 . H392 . 0.930 no
C393 . C423 . 1.3387(4) yes
C393 . H394 . 0.930 no
C395 . C567 . 1.3670(3) yes
C395 . H396 . 0.930 no
C398 . C417 . 1.4112(4) yes
C398 . H399 . 0.930 no
C400 . C466 . 1.4818(3) yes
C401 . C464 . 1.3286(4) yes
C401 . H402 . 0.930 no
C403 . H404 . 0.930 no
C405 . C476 . 1.3475(4) yes
C405 . H406 . 0.930 no
C407 . C527 . 1.4350(4) yes
C407 . H408 . 0.930 no
C409 . C478 . 1.3360(3) yes
C409 . H410 . 0.930 no
C411 . C502 . 1.4044(4) yes
C411 . H412 . 0.930 no
C413 . H414 . 0.930 no
C415 . H416 . 0.930 no
C417 . H418 . 0.930 no
C419 . H420 . 0.930 no
C421 . H422 . 0.930 no
C423 . H424 . 0.930 no
C425 . H426 . 0.930 no
C427 . H428 . 0.930 no
C429 . C469 . 1.3906(3) yes
C429 . H430 . 0.930 no
C431 . H433 . 0.970 no
C431 . H432 . 0.970 no
C434 . H437 . 0.960 no
C434 . H436 . 0.960 no
C434 . H435 . 0.960 no
C438 . C482 . 1.3247(2) yes
C438 . H439 . 0.930 no
C440 . H443 . 0.960 no
C440 . H442 . 0.960 no
C440 . H441 . 0.960 no
C444 . H445 . 0.930 no
C446 . C471 . 1.3160(3) yes
C446 . H447 . 0.930 no
C448 . H449 . 0.930 no
C450 . C551 . 1.5652(3) yes
C450 . H452 . 0.970 no
C450 . H451 . 0.970 no
C453 . H454 . 0.930 no
C455 . C492 . 1.3310(3) yes
C455 . H456 . 0.930 no
C457 . H458 . 0.930 no
C459 . C564 . 1.5532(3) yes
C459 . H461 . 0.970 no
C459 . H460 . 0.970 no
C462 . C488 . 1.3704(3) yes
C462 . H463 . 0.930 no
C464 . C556 . 1.3981(3) yes
C464 . H465 . 0.930 no
C466 . H468 . 0.970 no
C466 . H467 . 0.970 no
C469 . H470 . 0.930 no
C471 . H472 . 0.930 no
C473 . H475 . 0.970 no
C473 . H474 . 0.970 no
C476 . C554 . 1.3747(3) yes
C476 . H477 . 0.930 no
C478 . H479 . 0.930 no
C480 . C490 . 1.3874(3) yes
C480 . C484 . 1.3000(3) yes
C480 . H481 . 0.930 no
C482 . H483 . 0.930 no
C484 . H485 . 0.930 no
C486 . C488 . 1.3190(3) yes
C486 . H487 . 0.930 no
C488 . H489 . 0.930 no
C490 . H491 . 0.930 no
C492 . H493 . 0.930 no
C494 . H497 . 0.960 no
C494 . H496 . 0.960 no
C494 . H495 . 0.960 no
C498 . H501 . 0.960 no
C498 . H500 . 0.960 no
C498 . H499 . 0.960 no
C502 . H503 . 0.930 no
C504 . C533 . 1.3506(3) yes
C504 . H505 . 0.930 no
C506 . C523 . 1.3239(3) yes
C506 . H507 . 0.930 no
C508 . C538 . 1.3153(3) yes
C508 . H509 . 0.930 no
C511 . H512 . 0.930 no
C513 . H514 . 0.930 no
C515 . C544 . 1.4357(3) yes
C515 . H516 . 0.930 no
C517 . C542 . 1.4804(3) yes
C517 . H518 . 0.930 no
C519 . C538 . 1.4765(3) yes
C519 . H520 . 0.930 no
C521 . H522 . 0.930 no
C523 . H524 . 0.930 no
C525 . H526 . 0.930 no
C527 . H528 . 0.930 no
C529 . C540 . 1.3561(3) yes
C529 . H530 . 0.930 no
C531 . C540 . 1.4309(3) yes
C531 . H532 . 0.930 no
C533 . H534 . 0.930 no
C536 . H537 . 0.930 no
C538 . H539 . 0.930 no
C540 . H541 . 0.930 no
C542 . H543 . 0.930 no
C544 . H545 . 0.930 no
C546 . H547 . 0.930 no
C548 . H550 . 0.970 no
C548 . H549 . 0.970 no
C551 . H553 . 0.970 no
C551 . H552 . 0.970 no
C554 . H555 . 0.930 no
C556 . H557 . 0.930 no
C558 . H560 . 0.970 no
C558 . H559 . 0.970 no
C561 . H563 . 0.970 no
C561 . H562 . 0.970 no
C564 . H566 . 0.970 no
C564 . H565 . 0.970 no
C567 . H568 . 0.930 no
